data_7108178
loop_
_publ_author_name
'Takahiro Sasamori'
'Michiyasu Sakagami'
'Masatoshi Niwa'
'Heisuke Sakai'
'Yukio Furukawa'
'Norihiro Tokitoh'

_publ_section_title
;
 Synthesis of a stable 1,2-bis(ferrocenyl)diphosphene
;
_journal_name_full Chem.Commun.
_journal_page_first 8562
_journal_paper_doi 10.1039/c2cc33277a
_journal_volume 48
_journal_year 2012
_chemical_formula_moiety 'C52 H50 Fe2 P2, 0.25(C6 H14)'
_chemical_formula_sum 'C53.5 H53.5 Fe2 P2'
_chemical_formula_weight 870.10
_chemical_name_systematic
;
?
;
_space_group_IT_number 2
_symmetry_cell_setting triclinic
_symmetry_Int_Tables_number 2
_symmetry_space_group_name_Hall '-P 1'
_symmetry_space_group_name_H-M 'P -1'
_atom_sites_solution_hydrogens geom
_atom_sites_solution_primary direct
_atom_sites_solution_secondary difmap
_audit_creation_method SHELXL-97
_cell_angle_alpha 107.8602(6)
_cell_angle_beta 90.2326(5)
_cell_angle_gamma 103.7802(6)
_cell_formula_units_Z 4
_cell_length_a 14.09510(10)
_cell_length_b 17.4920(2)
_cell_length_c 19.8743(2)
_cell_measurement_temperature 103(2)
_cell_measurement_theta_max 25.5
_cell_measurement_theta_min 1.70
_cell_volume 4513.86(8)
_computing_cell_refinement HKL2000
_computing_data_collection CrystalClear
_computing_data_reduction HKL2000
_computing_molecular_graphics 'Yadokari-XG 2009 (Wakita Nemoto et al., 2009)'
_computing_publication_material
;
Yadokari-XG 2009 (Wakita,Nemoto et al., 2009)
;
_computing_structure_refinement 'SHELXL-97 (Sheldrick, 1997)'
_computing_structure_solution 'SHELXS-97 (Sheldrick, 1997)'
_diffrn_ambient_temperature 103(2)
_diffrn_detector_area_resol_mean 28.5714
_diffrn_measured_fraction_theta_full 0.977
_diffrn_measured_fraction_theta_max 0.977
_diffrn_measurement_device_type 'Rigaku VariMax Saturn'
_diffrn_measurement_method \w
_diffrn_radiation_monochromator Confocal
_diffrn_radiation_source 'rotating-anode X-ray tube'
_diffrn_radiation_type MoK\a
_diffrn_radiation_wavelength 0.71075
_diffrn_reflns_av_R_equivalents 0.0289
_diffrn_reflns_av_sigmaI/netI 0.0328
_diffrn_reflns_limit_h_max 16
_diffrn_reflns_limit_h_min -17
_diffrn_reflns_limit_k_max 21
_diffrn_reflns_limit_k_min -21
_diffrn_reflns_limit_l_max 24
_diffrn_reflns_limit_l_min -24
_diffrn_reflns_number 38846
_diffrn_reflns_theta_full 25.50
_diffrn_reflns_theta_max 25.50
_diffrn_reflns_theta_min 1.70
_exptl_absorpt_coefficient_mu 0.749
_exptl_absorpt_correction_T_max 0.9289
_exptl_absorpt_correction_T_min 0.8647
_exptl_absorpt_correction_type multi-scan
_exptl_absorpt_process_details
;
Jacobson, R. (1998) Private communication
;
_exptl_crystal_colour red
_exptl_crystal_density_diffrn 1.280
_exptl_crystal_density_method 'not measured'
_exptl_crystal_description prism
_exptl_crystal_F_000 1826
_exptl_crystal_size_max 0.20
_exptl_crystal_size_mid 0.20
_exptl_crystal_size_min 0.10
_refine_diff_density_max 1.653
_refine_diff_density_min -0.425
_refine_diff_density_rms 0.055
_refine_ls_extinction_method none
_refine_ls_goodness_of_fit_ref 1.031
_refine_ls_hydrogen_treatment constr
_refine_ls_matrix_type full
_refine_ls_number_parameters 1053
_refine_ls_number_reflns 16401
_refine_ls_number_restraints 0
_refine_ls_restrained_S_all 1.031
_refine_ls_R_factor_all 0.0425
_refine_ls_R_factor_gt 0.0386
_refine_ls_shift/su_max 0.002
_refine_ls_shift/su_mean 0.000
_refine_ls_structure_factor_coef Fsqd
_refine_ls_weighting_details 'calc w=1/[\s^2^(Fo^2^)+(0.0541P)^2^+3.3754P] where P=(Fo^2^+2Fc^2^)/3'
_refine_ls_weighting_scheme calc
_refine_ls_wR_factor_gt 0.1022
_refine_ls_wR_factor_ref 0.1054
_reflns_number_gt 14882
_reflns_number_total 16401
_reflns_threshold_expression >2sigma(I)
_cod_data_source_file c2cc33277a.txt
_cod_data_source_block compound1
_cod_original_sg_symbol_H-M P-1
_cod_original_formula_sum 'C53.50 H53.50 Fe2 P2'
_cod_database_code 7108178

loop_
_symmetry_equiv_pos_as_xyz
'x, y, z'
'-x, -y, -z'

loop_
_atom_site_label
_atom_site_type_symbol
_atom_site_fract_x
_atom_site_fract_y
_atom_site_fract_z
_atom_site_U_iso_or_equiv
_atom_site_adp_type
_atom_site_occupancy
_atom_site_symmetry_multiplicity
_atom_site_calc_flag
_atom_site_refinement_flags
P1 P 0.00656(4) 0.73529(3) 0.75226(3) 0.02898(12) Uani 1 1 d .
P2 P -0.01521(4) 0.85106(3) 0.79032(3) 0.02625(12) Uani 1 1 d .
C1 C 0.13646(15) 0.75801(12) 0.78056(10) 0.0260(4) Uani 1 1 d .
C2 C 0.22207(15) 0.81946(13) 0.77359(10) 0.0261(4) Uani 1 1 d .
C3 C 0.30614(15) 0.80069(13) 0.79904(11) 0.0279(4) Uani 1 1 d .
H1 H 0.3722 0.8309 0.8007 0.033 Uiso 1 1 calc R
C4 C 0.27478(15) 0.72970(13) 0.82138(10) 0.0279(4) Uani 1 1 d .
H2 H 0.3162 0.7045 0.8404 0.033 Uiso 1 1 calc R
C5 C 0.17018(15) 0.70256(13) 0.81044(10) 0.0268(4) Uani 1 1 d .
Fe1 Fe 0.23001(2) 0.700976(18) 0.716555(15) 0.02822(8) Uani 1 1 d .
C6 C 0.2483(2) 0.69607(16) 0.61297(12) 0.0446(6) Uani 1 1 d .
H3 H 0.2557 0.7411 0.5945 0.054 Uiso 1 1 calc R
C7 C 0.3251(2) 0.67247(17) 0.64074(13) 0.0449(6) Uani 1 1 d .
H4 H 0.3930 0.6989 0.6444 0.054 Uiso 1 1 calc R
C8 C 0.2831(2) 0.60237(16) 0.66216(12) 0.0463(6) Uani 1 1 d .
H5 H 0.3178 0.5733 0.6825 0.056 Uiso 1 1 calc R
C9 C 0.1795(2) 0.58325(15) 0.64780(13) 0.0456(6) Uani 1 1 d .
H6 H 0.1329 0.5394 0.6571 0.055 Uiso 1 1 calc R
C10 C 0.1584(2) 0.64107(16) 0.61733(12) 0.0447(6) Uani 1 1 d .
H7 H 0.0950 0.6428 0.6024 0.054 Uiso 1 1 calc R
C11 C 0.22737(15) 0.89576(13) 0.75410(11) 0.0262(4) Uani 1 1 d .
C12 C 0.27233(15) 0.97159(13) 0.80440(11) 0.0277(4) Uani 1 1 d .
H8 H 0.2994 0.9722 0.8485 0.033 Uiso 1 1 calc R
C13 C 0.27850(15) 1.04660(13) 0.79164(11) 0.0296(4) Uani 1 1 d .
C14 C 0.24171(16) 1.04451(14) 0.72589(12) 0.0315(5) Uani 1 1 d .
H9 H 0.2470 1.0951 0.7160 0.038 Uiso 1 1 calc R
C15 C 0.19695(16) 0.96925(14) 0.67396(11) 0.0313(5) Uani 1 1 d .
C16 C 0.18890(15) 0.89533(13) 0.68878(11) 0.0289(4) Uani 1 1 d .
H10 H 0.1570 0.8441 0.6543 0.035 Uiso 1 1 calc R
C17 C 0.32524(17) 1.12785(14) 0.84847(13) 0.0369(5) Uani 1 1 d .
H11 H 0.2877 1.1332 0.8903 0.055 Uiso 1 1 calc R
H12 H 0.3255 1.1741 0.8304 0.055 Uiso 1 1 calc R
H13 H 0.3928 1.1288 0.8615 0.055 Uiso 1 1 calc R
C18 C 0.15962(19) 0.96899(16) 0.60226(12) 0.0398(5) Uani 1 1 d .
H14 H 0.1300 0.9118 0.5726 0.060 Uiso 1 1 calc R
H15 H 0.2144 0.9938 0.5791 0.060 Uiso 1 1 calc R
H16 H 0.1104 1.0013 0.6087 0.060 Uiso 1 1 calc R
C19 C 0.10747(16) 0.63766(13) 0.83612(11) 0.0300(4) Uani 1 1 d .
C20 C 0.04003(15) 0.65954(14) 0.88487(11) 0.0313(5) Uani 1 1 d .
H17 H 0.0291 0.7134 0.8962 0.038 Uiso 1 1 calc R
C21 C -0.01177(16) 0.60387(16) 0.91731(13) 0.0376(5) Uani 1 1 d .
C22 C 0.00353(17) 0.52507(16) 0.89921(15) 0.0441(6) Uani 1 1 d .
H18 H -0.0304 0.4872 0.9218 0.053 Uiso 1 1 calc R
C23 C 0.06748(18) 0.50005(15) 0.84876(15) 0.0446(6) Uani 1 1 d .
C24 C 0.11977(17) 0.55713(14) 0.81800(13) 0.0375(5) Uani 1 1 d .
H19 H 0.1645 0.5410 0.7841 0.045 Uiso 1 1 calc R
C25 C -0.07897(19) 0.63099(19) 0.97359(15) 0.0496(6) Uani 1 1 d .
H20 H -0.0401 0.6724 1.0157 0.074 Uiso 1 1 calc R
H21 H -0.1154 0.5829 0.9863 0.074 Uiso 1 1 calc R
H22 H -0.1252 0.6553 0.9554 0.074 Uiso 1 1 calc R
C26 C 0.0821(2) 0.41317(18) 0.8288(2) 0.0668(9) Uani 1 1 d .
H23 H 0.0901 0.3934 0.7779 0.100 Uiso 1 1 calc R
H24 H 0.0249 0.3761 0.8399 0.100 Uiso 1 1 calc R
H25 H 0.1409 0.4137 0.8556 0.100 Uiso 1 1 calc R
C27 C -0.14438(14) 0.83193(12) 0.76414(10) 0.0234(4) Uani 1 1 d .
C28 C -0.20332(15) 0.78557(12) 0.69739(10) 0.0250(4) Uani 1 1 d .
C29 C -0.29726(15) 0.80326(13) 0.70470(11) 0.0287(4) Uani 1 1 d .
H26 H -0.3505 0.7810 0.6691 0.034 Uiso 1 1 calc R
C30 C -0.29854(15) 0.85945(13) 0.77358(10) 0.0271(4) Uani 1 1 d .
H27 H -0.3521 0.8816 0.7915 0.032 Uiso 1 1 calc R
C31 C -0.20525(14) 0.87679(12) 0.81105(10) 0.0230(4) Uani 1 1 d .
Fe2 Fe -0.18923(2) 0.910825(18) 0.721056(14) 0.02477(8) Uani 1 1 d .
C32 C -0.06555(18) 0.98515(15) 0.69991(13) 0.0386(5) Uani 1 1 d .
H28 H -0.0005 0.9801 0.7052 0.046 Uiso 1 1 calc R
C33 C -0.1312(2) 0.94674(16) 0.63783(12) 0.0417(6) Uani 1 1 d .
H29 H -0.1175 0.9113 0.5942 0.050 Uiso 1 1 calc R
C34 C -0.2200(2) 0.97001(16) 0.65189(13) 0.0439(6) Uani 1 1 d .
H30 H -0.2766 0.9529 0.6196 0.053 Uiso 1 1 calc R
C35 C -0.20983(19) 1.02372(15) 0.72303(13) 0.0400(6) Uani 1 1 d .
H31 H -0.2583 1.0492 0.7465 0.048 Uiso 1 1 calc R
C36 C -0.11499(18) 1.03264(14) 0.75282(13) 0.0374(5) Uani 1 1 d .
H32 H -0.0888 1.0647 0.7999 0.045 Uiso 1 1 calc R
C37 C -0.18017(15) 0.72331(13) 0.63419(10) 0.0264(4) Uani 1 1 d .
C38 C -0.09812(16) 0.73912(14) 0.59656(11) 0.0291(4) Uani 1 1 d .
H33 H -0.0537 0.7925 0.6112 0.035 Uiso 1 1 calc R
C39 C -0.08075(17) 0.67708(14) 0.53745(11) 0.0332(5) Uani 1 1 d .
C40 C -0.14671(19) 0.59921(14) 0.51729(11) 0.0377(5) Uani 1 1 d .
H34 H -0.1349 0.5567 0.4777 0.045 Uiso 1 1 calc R
C41 C -0.2293(2) 0.58180(14) 0.55337(11) 0.0380(5) Uani 1 1 d .
C42 C -0.24457(17) 0.64468(13) 0.61218(11) 0.0310(5) Uani 1 1 d .
H35 H -0.3002 0.6336 0.6378 0.037 Uiso 1 1 calc R
C43 C 0.00688(19) 0.69352(17) 0.49564(12) 0.0419(6) Uani 1 1 d .
H36 H 0.0388 0.6477 0.4866 0.063 Uiso 1 1 calc R
H37 H 0.0534 0.7455 0.5228 0.063 Uiso 1 1 calc R
H38 H -0.0148 0.6980 0.4504 0.063 Uiso 1 1 calc R
C44 C -0.3016(3) 0.49772(16) 0.53054(14) 0.0565(8) Uani 1 1 d .
H39 H -0.3606 0.5009 0.5063 0.085 Uiso 1 1 calc R
H40 H -0.3194 0.4807 0.5724 0.085 Uiso 1 1 calc R
H41 H -0.2718 0.4570 0.4982 0.085 Uiso 1 1 calc R
C45 C -0.17992(14) 0.92626(12) 0.88697(10) 0.0235(4) Uani 1 1 d .
C46 C -0.13721(14) 0.89409(13) 0.93206(10) 0.0258(4) Uani 1 1 d .
H42 H -0.1205 0.8426 0.9130 0.031 Uiso 1 1 calc R
C47 C -0.11859(14) 0.93654(13) 1.00489(11) 0.0275(4) Uani 1 1 d .
C48 C -0.14359(15) 1.01154(13) 1.03168(10) 0.0285(4) Uani 1 1 d .
H43 H -0.1310 1.0408 1.0810 0.034 Uiso 1 1 calc R
C49 C -0.18676(15) 1.04530(13) 0.98808(11) 0.0273(4) Uani 1 1 d .
C50 C -0.20488(14) 1.00191(12) 0.91571(10) 0.0248(4) Uani 1 1 d .
H44 H -0.2346 1.0240 0.8855 0.030 Uiso 1 1 calc R
C51 C -0.07232(17) 0.90153(16) 1.05325(12) 0.0361(5) Uani 1 1 d .
H45 H -0.0021 0.9095 1.0469 0.054 Uiso 1 1 calc R
H46 H -0.1034 0.8421 1.0417 0.054 Uiso 1 1 calc R
H47 H -0.0813 0.9302 1.1026 0.054 Uiso 1 1 calc R
C52 C -0.21147(18) 1.12745(14) 1.01892(12) 0.0369(5) Uani 1 1 d .
H48 H -0.1509 1.1719 1.0323 0.055 Uiso 1 1 calc R
H49 H -0.2475 1.1272 1.0610 0.055 Uiso 1 1 calc R
H50 H -0.2521 1.1367 0.9835 0.055 Uiso 1 1 calc R
P3 P 0.45423(4) 0.66849(3) 0.18822(3) 0.02733(12) Uani 1 1 d .
P4 P 0.55236(4) 0.73901(3) 0.27273(3) 0.02717(12) Uani 1 1 d .
C53 C 0.43384(14) 0.74771(12) 0.15253(10) 0.0245(4) Uani 1 1 d .
C54 C 0.42602(14) 0.73358(12) 0.07650(10) 0.0242(4) Uani 1 1 d .
C55 C 0.39791(14) 0.80156(13) 0.06468(11) 0.0263(4) Uani 1 1 d .
H51 H 0.3865 0.8078 0.0197 0.032 Uiso 1 1 calc R
C56 C 0.38979(15) 0.85865(13) 0.13159(11) 0.0275(4) Uani 1 1 d .
H52 H 0.3728 0.9098 0.1387 0.033 Uiso 1 1 calc R
C57 C 0.41113(15) 0.82687(13) 0.18621(11) 0.0269(4) Uani 1 1 d .
Fe3 Fe 0.29545(2) 0.744651(18) 0.118231(14) 0.02436(8) Uani 1 1 d .
C58 C 0.19978(16) 0.65819(15) 0.15133(13) 0.0379(5) Uani 1 1 d .
H53 H 0.2159 0.6304 0.1823 0.046 Uiso 1 1 calc R
C59 C 0.19978(16) 0.63094(14) 0.07602(13) 0.0362(5) Uani 1 1 d .
H54 H 0.2159 0.5817 0.0480 0.043 Uiso 1 1 calc R
C60 C 0.17150(16) 0.69021(15) 0.05021(12) 0.0364(5) Uani 1 1 d .
H55 H 0.1655 0.6876 0.0019 0.044 Uiso 1 1 calc R
C61 C 0.15378(16) 0.75427(15) 0.10953(13) 0.0362(5) Uani 1 1 d .
H56 H 0.1338 0.8018 0.1077 0.043 Uiso 1 1 calc R
C62 C 0.17125(16) 0.73450(16) 0.17202(13) 0.0374(5) Uani 1 1 d .
H57 H 0.1650 0.7665 0.2192 0.045 Uiso 1 1 calc R
C63 C 0.45266(15) 0.66608(12) 0.01992(10) 0.0255(4) Uani 1 1 d .
C64 C 0.53954(15) 0.64426(13) 0.02936(11) 0.0278(4) Uani 1 1 d .
H58 H 0.5783 0.6700 0.0733 0.033 Uiso 1 1 calc R
C65 C 0.57064(16) 0.58523(13) -0.02462(12) 0.0305(5) Uani 1 1 d .
C66 C 0.51358(17) 0.54918(13) -0.08879(11) 0.0314(5) Uani 1 1 d .
H59 H 0.5345 0.5094 -0.1260 0.038 Uiso 1 1 calc R
C67 C 0.42701(17) 0.56954(13) -0.10020(11) 0.0317(5) Uani 1 1 d .
C68 C 0.39674(16) 0.62821(13) -0.04538(11) 0.0280(4) Uani 1 1 d .
H60 H 0.3375 0.6426 -0.0525 0.034 Uiso 1 1 calc R
C69 C 0.66329(18) 0.56084(16) -0.01374(13) 0.0395(5) Uani 1 1 d .
H61 H 0.6482 0.5132 0.0040 0.059 Uiso 1 1 calc R
H62 H 0.7094 0.6076 0.0208 0.059 Uiso 1 1 calc R
H63 H 0.6928 0.5458 -0.0590 0.059 Uiso 1 1 calc R
C70 C 0.3657(2) 0.52707(16) -0.17010(13) 0.0443(6) Uani 1 1 d .
H64 H 0.3657 0.5676 -0.1949 0.066 Uiso 1 1 calc R
H65 H 0.2984 0.5033 -0.1614 0.066 Uiso 1 1 calc R
H66 H 0.3934 0.4827 -0.1993 0.066 Uiso 1 1 calc R
C71 C 0.41660(16) 0.87471(14) 0.26280(11) 0.0322(5) Uani 1 1 d .
C72 C 0.36209(18) 0.84448(17) 0.31161(12) 0.0390(5) Uani 1 1 d .
H67 H 0.3213 0.7895 0.2970 0.047 Uiso 1 1 calc R
C73 C 0.3673(2) 0.8953(2) 0.38263(13) 0.0527(8) Uani 1 1 d .
C74 C 0.4305(2) 0.9752(2) 0.40237(14) 0.0591(9) Uani 1 1 d .
H68 H 0.4355 1.0093 0.4504 0.071 Uiso 1 1 calc R
C75 C 0.4856(2) 1.00644(19) 0.35498(15) 0.0546(8) Uani 1 1 d .
C76 C 0.47750(18) 0.95504(16) 0.28472(13) 0.0422(6) Uani 1 1 d .
H69 H 0.5143 0.9752 0.2511 0.051 Uiso 1 1 calc R
C77 C 0.3024(3) 0.8646(3) 0.43383(15) 0.0743(11) Uani 1 1 d .
H70 H 0.3352 0.8894 0.4819 0.111 Uiso 1 1 calc R
H71 H 0.2893 0.8041 0.4202 0.111 Uiso 1 1 calc R
H72 H 0.2403 0.8805 0.4327 0.111 Uiso 1 1 calc R
C78 C 0.5506(3) 1.0931(2) 0.3765(2) 0.0834(13) Uani 1 1 d .
H73 H 0.6136 1.0923 0.3560 0.125 Uiso 1 1 calc R
H74 H 0.5615 1.1151 0.4283 0.125 Uiso 1 1 calc R
H75 H 0.5191 1.1285 0.3591 0.125 Uiso 1 1 calc R
C79 C 0.57238(14) 0.65992(13) 0.30939(10) 0.0246(4) Uani 1 1 d .
C80 C 0.50457(15) 0.59228(13) 0.32558(10) 0.0262(4) Uani 1 1 d .
C81 C 0.56025(15) 0.55851(13) 0.36408(10) 0.0268(4) Uani 1 1 d .
H76 H 0.5346 0.5131 0.3810 0.032 Uiso 1 1 calc R
C82 C 0.66030(15) 0.60373(12) 0.37297(10) 0.0264(4) Uani 1 1 d .
H77 H 0.7123 0.5940 0.3971 0.032 Uiso 1 1 calc R
C83 C 0.66925(15) 0.66620(12) 0.33936(10) 0.0242(4) Uani 1 1 d .
Fe4 Fe 0.57404(2) 0.682150(18) 0.416911(14) 0.02365(8) Uani 1 1 d .
C84 C 0.47050(17) 0.71525(14) 0.48482(11) 0.0345(5) Uani 1 1 d .
H78 H 0.4026 0.6883 0.4791 0.041 Uiso 1 1 calc R
C85 C 0.54524(18) 0.69656(15) 0.52065(11) 0.0357(5) Uani 1 1 d .
H79 H 0.5360 0.6548 0.5430 0.043 Uiso 1 1 calc R
C86 C 0.63639(17) 0.75149(14) 0.51714(11) 0.0347(5) Uani 1 1 d .
H80 H 0.6986 0.7529 0.5368 0.042 Uiso 1 1 calc R
C87 C 0.61777(17) 0.80334(14) 0.47922(11) 0.0338(5) Uani 1 1 d .
H81 H 0.6655 0.8457 0.4688 0.041 Uiso 1 1 calc R
C88 C 0.51547(17) 0.78148(14) 0.45913(11) 0.0341(5) Uani 1 1 d .
H82 H 0.4830 0.8067 0.4332 0.041 Uiso 1 1 calc R
C89 C 0.39887(15) 0.55540(14) 0.30092(10) 0.0291(4) Uani 1 1 d .
C90 C 0.37206(16) 0.47327(14) 0.25648(11) 0.0317(5) Uani 1 1 d .
H83 H 0.4208 0.4431 0.2445 0.038 Uiso 1 1 calc R
C91 C 0.27464(17) 0.43434(15) 0.22913(12) 0.0371(5) Uani 1 1 d .
C92 C 0.20447(17) 0.47850(17) 0.24914(13) 0.0421(6) Uani 1 1 d .
H84 H 0.1381 0.4525 0.2314 0.051 Uiso 1 1 calc R
C93 C 0.22826(17) 0.56001(17) 0.29454(13) 0.0403(6) Uani 1 1 d .
C94 C 0.32664(16) 0.59869(15) 0.31943(11) 0.0341(5) Uani 1 1 d .
H85 H 0.3442 0.6549 0.3491 0.041 Uiso 1 1 calc R
C95 C 0.2491(2) 0.34594(16) 0.17917(14) 0.0486(6) Uani 1 1 d .
H86 H 0.1790 0.3287 0.1637 0.073 Uiso 1 1 calc R
H87 H 0.2645 0.3091 0.2038 0.073 Uiso 1 1 calc R
H88 H 0.2872 0.3428 0.1377 0.073 Uiso 1 1 calc R
C96 C 0.14922(19) 0.6058(2) 0.31783(16) 0.0550(7) Uani 1 1 d .
H89 H 0.0966 0.5869 0.2796 0.083 Uiso 1 1 calc R
H90 H 0.1774 0.6656 0.3287 0.083 Uiso 1 1 calc R
H91 H 0.1225 0.5945 0.3602 0.083 Uiso 1 1 calc R
C97 C 0.76188(15) 0.72251(13) 0.33130(11) 0.0263(4) Uani 1 1 d .
C98 C 0.78257(15) 0.72851(13) 0.26396(11) 0.0277(4) Uani 1 1 d .
H92 H 0.7354 0.6984 0.2248 0.033 Uiso 1 1 calc R
C99 C 0.87074(16) 0.77757(14) 0.25313(12) 0.0310(5) Uani 1 1 d .
C100 C 0.93882(16) 0.82163(14) 0.31120(13) 0.0338(5) Uani 1 1 d .
H93 H 0.9997 0.8548 0.3044 0.041 Uiso 1 1 calc R
C101 C 0.91969(16) 0.81818(14) 0.37908(12) 0.0335(5) Uani 1 1 d .
C102 C 0.83168(15) 0.76797(13) 0.38855(11) 0.0302(4) Uani 1 1 d .
H94 H 0.8187 0.7644 0.4345 0.036 Uiso 1 1 calc R
C103 C 0.89153(18) 0.78462(16) 0.18042(13) 0.0397(5) Uani 1 1 d .
H95 H 0.8391 0.7456 0.1454 0.060 Uiso 1 1 calc R
H96 H 0.9543 0.7716 0.1679 0.060 Uiso 1 1 calc R
H97 H 0.8946 0.8413 0.1808 0.060 Uiso 1 1 calc R
C104 C 0.99320(19) 0.87116(17) 0.44149(14) 0.0478(6) Uani 1 1 d .
H98 H 0.9942 0.9297 0.4508 0.072 Uiso 1 1 calc R
H99 H 1.0585 0.8631 0.4305 0.072 Uiso 1 1 calc R
H100 H 0.9744 0.8549 0.4835 0.072 Uiso 1 1 calc R
C105 C 0.53173(19) 0.97116(18) 0.00252(14) 0.0466(6) Uani 1 1 d .
H101 H 0.6011 1.0034 0.0125 0.056 Uiso 1 1 calc R
H102 H 0.5134 0.9507 0.0431 0.056 Uiso 1 1 calc R
C106 C 0.5231(2) 0.89718(19) -0.06366(14) 0.0509(7) Uani 1 1 d .
H103 H 0.5434 0.9177 -0.1039 0.061 Uiso 1 1 calc R
H104 H 0.4534 0.8659 -0.0745 0.061 Uiso 1 1 calc R
C107 C 0.5840(2) 0.8383(2) -0.05784(18) 0.0618(8) Uani 1 1 d .
H105 H 0.6535 0.8680 -0.0488 0.093 Uiso 1 1 calc R
H106 H 0.5742 0.7921 -0.1023 0.093 Uiso 1 1 calc R
H107 H 0.5637 0.8167 -0.0187 0.093 Uiso 1 1 calc R

loop_
_atom_site_aniso_label
_atom_site_aniso_U_11
_atom_site_aniso_U_22
_atom_site_aniso_U_33
_atom_site_aniso_U_23
_atom_site_aniso_U_13
_atom_site_aniso_U_12
P1 0.0279(3) 0.0244(3) 0.0325(3) 0.0053(2) -0.0020(2) 0.0078(2)
P2 0.0258(3) 0.0272(3) 0.0225(2) 0.0014(2) -0.0012(2) 0.0092(2)
C1 0.0296(10) 0.0220(10) 0.0227(10) -0.0008(8) -0.0013(8) 0.0097(8)
C2 0.0305(10) 0.0259(10) 0.0209(9) 0.0021(8) 0.0027(8) 0.0121(8)
C3 0.0270(10) 0.0291(11) 0.0245(10) 0.0036(8) 0.0008(8) 0.0080(8)
C4 0.0309(11) 0.0313(11) 0.0218(10) 0.0050(8) 0.0011(8) 0.0130(9)
C5 0.0308(11) 0.0246(10) 0.0222(10) 0.0008(8) -0.0005(8) 0.0105(8)
Fe1 0.03511(17) 0.02650(16) 0.02245(15) 0.00249(12) 0.00193(12) 0.01357(13)
C6 0.0723(18) 0.0435(14) 0.0229(11) 0.0067(10) 0.0124(11) 0.0286(13)
C7 0.0523(15) 0.0479(15) 0.0311(12) 0.0005(11) 0.0157(11) 0.0218(12)
C8 0.0753(19) 0.0427(14) 0.0277(12) 0.0027(10) 0.0089(12) 0.0388(14)
C9 0.0669(17) 0.0296(12) 0.0293(12) -0.0055(10) 0.0023(11) 0.0114(12)
C10 0.0578(16) 0.0453(14) 0.0237(11) -0.0057(10) -0.0044(10) 0.0210(12)
C11 0.0257(10) 0.0284(11) 0.0248(10) 0.0063(8) 0.0056(8) 0.0104(8)
C12 0.0257(10) 0.0321(11) 0.0255(10) 0.0083(9) 0.0035(8) 0.0087(9)
C13 0.0249(10) 0.0286(11) 0.0325(11) 0.0060(9) 0.0041(8) 0.0060(8)
C14 0.0295(11) 0.0303(11) 0.0380(12) 0.0134(9) 0.0067(9) 0.0105(9)
C15 0.0310(11) 0.0384(12) 0.0287(11) 0.0114(9) 0.0045(9) 0.0156(9)
C16 0.0317(11) 0.0292(11) 0.0248(10) 0.0040(8) 0.0023(8) 0.0118(9)
C17 0.0341(12) 0.0287(11) 0.0423(13) 0.0067(10) -0.0004(10) 0.0038(9)
C18 0.0480(14) 0.0453(14) 0.0319(12) 0.0149(10) 0.0028(10) 0.0190(11)
C19 0.0301(11) 0.0270(11) 0.0302(11) 0.0059(9) -0.0063(8) 0.0060(9)
C20 0.0278(11) 0.0315(11) 0.0313(11) 0.0076(9) -0.0043(9) 0.0044(9)
C21 0.0266(11) 0.0456(14) 0.0375(12) 0.0145(11) -0.0053(9) 0.0018(10)
C22 0.0309(12) 0.0437(14) 0.0582(16) 0.0267(12) -0.0047(11) -0.0034(10)
C23 0.0358(13) 0.0327(13) 0.0659(17) 0.0188(12) -0.0034(12) 0.0060(10)
C24 0.0344(12) 0.0315(12) 0.0477(14) 0.0127(10) 0.0022(10) 0.0101(10)
C25 0.0327(13) 0.0642(18) 0.0518(15) 0.0241(14) 0.0078(11) 0.0042(12)
C26 0.0534(17) 0.0399(16) 0.116(3) 0.0365(18) 0.0122(18) 0.0116(13)
C27 0.0249(10) 0.0230(10) 0.0205(9) 0.0043(8) -0.0004(7) 0.0063(8)
C28 0.0287(10) 0.0241(10) 0.0199(9) 0.0041(8) -0.0012(8) 0.0059(8)
C29 0.0274(10) 0.0319(11) 0.0216(10) 0.0024(8) -0.0028(8) 0.0060(9)
C30 0.0252(10) 0.0308(11) 0.0221(10) 0.0037(8) 0.0003(8) 0.0073(8)
C31 0.0241(9) 0.0228(10) 0.0204(9) 0.0053(8) 0.0012(7) 0.0047(8)
Fe2 0.02923(16) 0.02599(16) 0.01976(14) 0.00531(12) 0.00254(11) 0.01072(12)
C32 0.0393(13) 0.0380(13) 0.0473(14) 0.0224(11) 0.0166(11) 0.0141(10)
C33 0.0648(16) 0.0409(13) 0.0289(12) 0.0170(10) 0.0175(11) 0.0229(12)
C34 0.0547(15) 0.0489(15) 0.0397(13) 0.0241(12) 0.0023(11) 0.0216(12)
C35 0.0506(14) 0.0353(12) 0.0468(14) 0.0206(11) 0.0175(11) 0.0239(11)
C36 0.0500(14) 0.0247(11) 0.0366(12) 0.0102(9) 0.0116(10) 0.0070(10)
C37 0.0335(11) 0.0273(10) 0.0180(9) 0.0036(8) -0.0027(8) 0.0116(9)
C38 0.0338(11) 0.0308(11) 0.0228(10) 0.0056(8) -0.0008(8) 0.0120(9)
C39 0.0444(13) 0.0375(12) 0.0220(10) 0.0082(9) 0.0033(9) 0.0201(10)
C40 0.0612(15) 0.0313(12) 0.0209(10) 0.0027(9) 0.0036(10) 0.0194(11)
C41 0.0599(15) 0.0282(11) 0.0229(11) 0.0044(9) 0.0015(10) 0.0103(11)
C42 0.0413(12) 0.0301(11) 0.0203(10) 0.0060(8) 0.0009(9) 0.0090(9)
C43 0.0490(14) 0.0530(15) 0.0285(12) 0.0106(11) 0.0098(10) 0.0247(12)
C44 0.089(2) 0.0299(13) 0.0346(13) 0.0001(11) 0.0111(14) -0.0010(14)
C45 0.0209(9) 0.0257(10) 0.0198(9) 0.0039(8) 0.0021(7) 0.0027(8)
C46 0.0249(10) 0.0274(10) 0.0232(10) 0.0052(8) 0.0030(8) 0.0071(8)
C47 0.0221(10) 0.0353(11) 0.0231(10) 0.0096(9) 0.0010(8) 0.0032(8)
C48 0.0264(10) 0.0345(11) 0.0171(9) 0.0026(8) 0.0010(8) 0.0009(9)
C49 0.0247(10) 0.0272(10) 0.0251(10) 0.0037(8) 0.0048(8) 0.0034(8)
C50 0.0244(10) 0.0266(10) 0.0211(9) 0.0053(8) 0.0011(7) 0.0054(8)
C51 0.0329(12) 0.0507(14) 0.0288(11) 0.0174(10) 0.0007(9) 0.0118(10)
C52 0.0455(13) 0.0319(12) 0.0281(11) 0.0017(9) 0.0027(10) 0.0104(10)
P3 0.0325(3) 0.0292(3) 0.0200(2) 0.0046(2) -0.0008(2) 0.0115(2)
P4 0.0268(3) 0.0311(3) 0.0236(3) 0.0086(2) -0.0010(2) 0.0075(2)
C53 0.0240(10) 0.0266(10) 0.0207(9) 0.0036(8) -0.0006(7) 0.0072(8)
C54 0.0223(9) 0.0256(10) 0.0224(10) 0.0051(8) 0.0003(7) 0.0051(8)
C55 0.0257(10) 0.0273(10) 0.0243(10) 0.0070(8) 0.0016(8) 0.0054(8)
C56 0.0275(10) 0.0233(10) 0.0294(10) 0.0049(8) 0.0017(8) 0.0066(8)
C57 0.0244(10) 0.0290(11) 0.0237(10) 0.0023(8) -0.0005(8) 0.0081(8)
Fe3 0.02324(15) 0.02761(16) 0.02134(15) 0.00654(12) 0.00022(11) 0.00634(12)
C58 0.0279(11) 0.0443(14) 0.0445(13) 0.0229(11) 0.0041(10) 0.0029(10)
C59 0.0281(11) 0.0317(12) 0.0422(13) 0.0076(10) 0.0011(9) 0.0005(9)
C60 0.0256(11) 0.0450(13) 0.0327(12) 0.0104(10) -0.0052(9) 0.0008(10)
C61 0.0240(10) 0.0442(13) 0.0414(13) 0.0141(11) 0.0003(9) 0.0098(10)
C62 0.0257(11) 0.0497(14) 0.0358(12) 0.0130(11) 0.0074(9) 0.0084(10)
C63 0.0288(10) 0.0238(10) 0.0224(10) 0.0068(8) 0.0033(8) 0.0043(8)
C64 0.0299(10) 0.0292(11) 0.0242(10) 0.0086(8) 0.0037(8) 0.0066(9)
C65 0.0329(11) 0.0290(11) 0.0332(11) 0.0136(9) 0.0090(9) 0.0093(9)
C66 0.0417(12) 0.0255(10) 0.0281(11) 0.0076(9) 0.0114(9) 0.0113(9)
C67 0.0404(12) 0.0275(11) 0.0239(10) 0.0051(9) 0.0029(9) 0.0061(9)
C68 0.0311(11) 0.0278(11) 0.0246(10) 0.0069(8) 0.0014(8) 0.0082(9)
C69 0.0377(13) 0.0432(13) 0.0438(13) 0.0159(11) 0.0134(10) 0.0185(11)
C70 0.0536(15) 0.0430(14) 0.0283(12) -0.0023(10) -0.0021(11) 0.0150(12)
C71 0.0319(11) 0.0387(12) 0.0249(10) 0.0001(9) -0.0020(8) 0.0198(10)
C72 0.0423(13) 0.0545(15) 0.0263(11) 0.0076(10) 0.0024(9) 0.0304(12)
C73 0.0592(17) 0.087(2) 0.0277(12) 0.0125(13) 0.0082(11) 0.0555(17)
C74 0.0617(18) 0.076(2) 0.0310(13) -0.0172(14) -0.0122(13) 0.0472(17)
C75 0.0424(14) 0.0632(18) 0.0409(15) -0.0187(13) -0.0068(12) 0.0272(13)
C76 0.0347(12) 0.0425(14) 0.0388(13) -0.0089(11) -0.0024(10) 0.0182(11)
C77 0.087(2) 0.133(3) 0.0318(14) 0.0294(18) 0.0235(15) 0.076(2)
C78 0.064(2) 0.070(2) 0.072(2) -0.0415(18) -0.0109(17) 0.0184(18)
C79 0.0262(10) 0.0276(10) 0.0174(9) 0.0029(8) 0.0013(7) 0.0075(8)
C80 0.0299(10) 0.0276(10) 0.0181(9) 0.0029(8) 0.0026(8) 0.0073(8)
C81 0.0334(11) 0.0235(10) 0.0224(10) 0.0043(8) 0.0035(8) 0.0088(8)
C82 0.0299(10) 0.0268(10) 0.0223(10) 0.0044(8) 0.0008(8) 0.0111(8)
C83 0.0276(10) 0.0254(10) 0.0175(9) 0.0018(8) 0.0003(7) 0.0092(8)
Fe4 0.02714(15) 0.02544(15) 0.01685(14) 0.00334(11) 0.00118(11) 0.00817(12)
C84 0.0342(12) 0.0386(12) 0.0236(10) -0.0009(9) 0.0079(9) 0.0103(10)
C85 0.0490(14) 0.0369(12) 0.0193(10) 0.0048(9) 0.0071(9) 0.0124(10)
C86 0.0393(12) 0.0394(12) 0.0185(10) -0.0012(9) -0.0013(9) 0.0108(10)
C87 0.0416(12) 0.0280(11) 0.0242(10) -0.0012(9) 0.0036(9) 0.0069(9)
C88 0.0426(13) 0.0333(12) 0.0262(11) 0.0017(9) 0.0050(9) 0.0193(10)
C89 0.0291(11) 0.0373(12) 0.0201(9) 0.0115(9) 0.0017(8) 0.0038(9)
C90 0.0337(11) 0.0345(12) 0.0257(10) 0.0137(9) 0.0011(9) 0.0013(9)
C91 0.0361(12) 0.0414(13) 0.0300(11) 0.0175(10) -0.0026(9) -0.0055(10)
C92 0.0306(12) 0.0563(16) 0.0378(13) 0.0231(12) -0.0017(10) -0.0031(11)
C93 0.0316(12) 0.0616(16) 0.0347(12) 0.0254(12) 0.0070(9) 0.0115(11)
C94 0.0323(11) 0.0437(13) 0.0266(11) 0.0128(10) 0.0039(9) 0.0081(10)
C95 0.0459(14) 0.0421(14) 0.0467(15) 0.0152(12) -0.0110(12) -0.0107(12)
C96 0.0350(13) 0.084(2) 0.0529(16) 0.0263(16) 0.0094(12) 0.0206(14)
C97 0.0266(10) 0.0276(10) 0.0264(10) 0.0077(8) 0.0026(8) 0.0112(8)
C98 0.0267(10) 0.0295(11) 0.0269(10) 0.0074(9) 0.0007(8) 0.0087(8)
C99 0.0317(11) 0.0322(11) 0.0329(11) 0.0133(9) 0.0052(9) 0.0112(9)
C100 0.0262(11) 0.0330(12) 0.0434(13) 0.0166(10) 0.0018(9) 0.0039(9)
C101 0.0296(11) 0.0331(12) 0.0366(12) 0.0104(10) -0.0053(9) 0.0067(9)
C102 0.0302(11) 0.0335(11) 0.0271(10) 0.0093(9) -0.0013(8) 0.0087(9)
C103 0.0385(13) 0.0455(14) 0.0389(13) 0.0200(11) 0.0081(10) 0.0086(11)
C104 0.0401(14) 0.0492(15) 0.0451(14) 0.0145(12) -0.0120(11) -0.0047(12)
C105 0.0359(13) 0.0593(17) 0.0408(14) 0.0202(12) 0.0033(11) -0.0007(12)
C106 0.0443(14) 0.0648(18) 0.0434(14) 0.0231(13) 0.0111(12) 0.0054(13)
C107 0.0494(16) 0.071(2) 0.071(2) 0.0339(17) 0.0204(15) 0.0097(15)

loop_
_atom_type_symbol
_atom_type_description
_atom_type_scat_dispersion_real
_atom_type_scat_dispersion_imag
_atom_type_scat_source
C C 0.0033 0.0016 'International Tables Vol C Tables 4.2.6.8 and 6.1.1.4'
H H 0.0000 0.0000 'International Tables Vol C Tables 4.2.6.8 and 6.1.1.4'
P P 0.1023 0.0942 'International Tables Vol C Tables 4.2.6.8 and 6.1.1.4'
Fe Fe 0.3463 0.8444 'International Tables Vol C Tables 4.2.6.8 and 6.1.1.4'

loop_
_geom_angle_atom_site_label_1
_geom_angle_atom_site_label_2
_geom_angle_atom_site_label_3
_geom_angle
_geom_angle_site_symmetry_1
_geom_angle_site_symmetry_3
C1 P1 P2 99.81(7) . .
C27 P2 P1 101.69(7) . .
C5 C1 C2 107.59(17) . .
C5 C1 P1 119.15(15) . .
C2 C1 P1 132.95(16) . .
C5 C1 Fe1 69.09(11) . .
C2 C1 Fe1 69.81(11) . .
P1 C1 Fe1 121.28(10) . .
C3 C2 C1 107.23(18) . .
C3 C2 C11 123.07(19) . .
C1 C2 C11 129.19(18) . .
C3 C2 Fe1 69.28(11) . .
C1 C2 Fe1 68.92(11) . .
C11 C2 Fe1 133.18(14) . .
C4 C3 C2 108.97(19) . .
C4 C3 Fe1 69.44(12) . .
C2 C3 Fe1 70.04(12) . .
C4 C3 H1 125.5 . .
C2 C3 H1 125.5 . .
Fe1 C3 H1 126.6 . .
C3 C4 C5 108.46(18) . .
C3 C4 Fe1 70.08(12) . .
C5 C4 Fe1 69.52(11) . .
C3 C4 H2 125.8 . .
C5 C4 H2 125.8 . .
Fe1 C4 H2 126.2 . .
C4 C5 C1 107.74(18) . .
C4 C5 C19 125.42(18) . .
C1 C5 C19 126.16(19) . .
C4 C5 Fe1 69.55(12) . .
C1 C5 Fe1 69.60(11) . .
C19 C5 Fe1 133.59(15) . .
C8 Fe1 C9 40.78(11) . .
C8 Fe1 C5 119.51(9) . .
C9 Fe1 C5 107.01(10) . .
C8 Fe1 C4 106.84(9) . .
C9 Fe1 C4 125.00(10) . .
C5 Fe1 C4 40.93(8) . .
C8 Fe1 C7 40.56(11) . .
C9 Fe1 C7 68.31(11) . .
C5 Fe1 C7 154.57(10) . .
C4 Fe1 C7 119.87(10) . .
C8 Fe1 C1 155.12(10) . .
C9 Fe1 C1 120.23(10) . .
C5 Fe1 C1 41.31(8) . .
C4 Fe1 C1 69.06(8) . .
C7 Fe1 C1 162.90(10) . .
C8 Fe1 C6 67.92(10) . .
C9 Fe1 C6 67.95(11) . .
C5 Fe1 C6 163.20(10) . .
C4 Fe1 C6 155.08(11) . .
C7 Fe1 C6 40.27(11) . .
C1 Fe1 C6 126.07(9) . .
C8 Fe1 C10 68.09(10) . .
C9 Fe1 C10 40.32(11) . .
C5 Fe1 C10 125.56(10) . .
C4 Fe1 C10 162.43(10) . .
C7 Fe1 C10 68.01(11) . .
C1 Fe1 C10 108.03(9) . .
C6 Fe1 C10 40.40(11) . .
C8 Fe1 C3 124.88(10) . .
C9 Fe1 C3 162.02(10) . .
C5 Fe1 C3 68.64(8) . .
C4 Fe1 C3 40.48(8) . .
C7 Fe1 C3 107.68(10) . .
C1 Fe1 C3 68.81(8) . .
C6 Fe1 C3 121.12(10) . .
C10 Fe1 C3 156.15(10) . .
C8 Fe1 C2 162.05(11) . .
C9 Fe1 C2 155.86(10) . .
C5 Fe1 C2 69.30(8) . .
C4 Fe1 C2 68.72(8) . .
C7 Fe1 C2 125.30(10) . .
C1 Fe1 C2 41.26(8) . .
C6 Fe1 C2 108.34(9) . .
C10 Fe1 C2 121.28(9) . .
C3 Fe1 C2 40.68(8) . .
C7 C6 C10 108.3(2) . .
C7 C6 Fe1 69.58(14) . .
C10 C6 Fe1 69.80(14) . .
C7 C6 H3 125.9 . .
C10 C6 H3 125.9 . .
Fe1 C6 H3 126.3 . .
C6 C7 C8 108.0(3) . .
C6 C7 Fe1 70.15(14) . .
C8 C7 Fe1 69.65(14) . .
C6 C7 H4 126.0 . .
C8 C7 H4 126.0 . .
Fe1 C7 H4 125.8 . .
C7 C8 C9 107.8(2) . .
C7 C8 Fe1 69.79(13) . .
C9 C8 Fe1 69.62(13) . .
C7 C8 H5 126.1 . .
C9 C8 H5 126.1 . .
Fe1 C8 H5 126.1 . .
C10 C9 C8 107.9(2) . .
C10 C9 Fe1 70.18(14) . .
C8 C9 Fe1 69.59(14) . .
C10 C9 H6 126.0 . .
C8 C9 H6 126.0 . .
Fe1 C9 H6 125.8 . .
C9 C10 C6 108.0(2) . .
C9 C10 Fe1 69.50(14) . .
C6 C10 Fe1 69.80(14) . .
C9 C10 H7 126.0 . .
C6 C10 H7 126.0 . .
Fe1 C10 H7 126.3 . .
C12 C11 C16 118.86(19) . .
C12 C11 C2 117.46(18) . .
C16 C11 C2 123.67(19) . .
C11 C12 C13 121.60(19) . .
C11 C12 H8 119.2 . .
C13 C12 H8 119.2 . .
C14 C13 C12 118.5(2) . .
C14 C13 C17 121.5(2) . .
C12 C13 C17 120.0(2) . .
C13 C14 C15 121.3(2) . .
C13 C14 H9 119.4 . .
C15 C14 H9 119.4 . .
C16 C15 C14 119.2(2) . .
C16 C15 C18 120.9(2) . .
C14 C15 C18 120.0(2) . .
C15 C16 C11 120.6(2) . .
C15 C16 H10 119.7 . .
C11 C16 H10 119.7 . .
C13 C17 H11 109.5 . .
C13 C17 H12 109.5 . .
H11 C17 H12 109.5 . .
C13 C17 H13 109.5 . .
H11 C17 H13 109.5 . .
H12 C17 H13 109.5 . .
C15 C18 H14 109.5 . .
C15 C18 H15 109.5 . .
H14 C18 H15 109.5 . .
C15 C18 H16 109.5 . .
H14 C18 H16 109.5 . .
H15 C18 H16 109.5 . .
C20 C19 C24 118.5(2) . .
C20 C19 C5 119.05(19) . .
C24 C19 C5 122.2(2) . .
C19 C20 C21 121.3(2) . .
C19 C20 H17 119.3 . .
C21 C20 H17 119.3 . .
C22 C21 C20 118.7(2) . .
C22 C21 C25 121.0(2) . .
C20 C21 C25 120.3(2) . .
C21 C22 C23 121.5(2) . .
C21 C22 H18 119.2 . .
C23 C22 H18 119.2 . .
C22 C23 C24 118.8(2) . .
C22 C23 C26 120.8(2) . .
C24 C23 C26 120.4(3) . .
C23 C24 C19 121.1(2) . .
C23 C24 H19 119.5 . .
C19 C24 H19 119.5 . .
C21 C25 H20 109.5 . .
C21 C25 H21 109.5 . .
H20 C25 H21 109.5 . .
C21 C25 H22 109.5 . .
H20 C25 H22 109.5 . .
H21 C25 H22 109.5 . .
C23 C26 H23 109.5 . .
C23 C26 H24 109.5 . .
H23 C26 H24 109.5 . .
C23 C26 H25 109.5 . .
H23 C26 H25 109.5 . .
H24 C26 H25 109.5 . .
C31 C27 C28 107.13(16) . .
C31 C27 P2 119.94(14) . .
C28 C27 P2 132.35(15) . .
C31 C27 Fe2 69.48(11) . .
C28 C27 Fe2 69.62(11) . .
P2 C27 Fe2 119.18(10) . .
C29 C28 C27 107.27(17) . .
C29 C28 C37 123.13(18) . .
C27 C28 C37 129.28(18) . .
C29 C28 Fe2 69.66(12) . .
C27 C28 Fe2 68.77(11) . .
C37 C28 Fe2 131.72(14) . .
C30 C29 C28 109.32(18) . .
C30 C29 Fe2 69.53(12) . .
C28 C29 Fe2 69.66(12) . .
C30 C29 H26 125.3 . .
C28 C29 H26 125.3 . .
Fe2 C29 H26 127.1 . .
C29 C30 C31 108.02(18) . .
C29 C30 Fe2 69.91(12) . .
C31 C30 Fe2 69.58(11) . .
C29 C30 H27 126.0 . .
C31 C30 H27 126.0 . .
Fe2 C30 H27 126.1 . .
C30 C31 C27 108.25(16) . .
C30 C31 C45 124.89(18) . .
C27 C31 C45 126.64(17) . .
C30 C31 Fe2 69.63(11) . .
C27 C31 Fe2 69.04(11) . .
C45 C31 Fe2 131.14(14) . .
C36 Fe2 C32 40.89(9) . .
C36 Fe2 C27 118.96(9) . .
C32 Fe2 C27 106.71(9) . .
C36 Fe2 C31 106.35(9) . .
C32 Fe2 C31 125.11(9) . .
C27 Fe2 C31 41.48(8) . .
C36 Fe2 C30 124.64(9) . .
C32 Fe2 C30 162.26(9) . .
C27 Fe2 C30 69.45(8) . .
C31 Fe2 C30 40.78(8) . .
C36 Fe2 C33 68.30(10) . .
C32 Fe2 C33 40.60(10) . .
C27 Fe2 C33 125.89(9) . .
C31 Fe2 C33 163.22(10) . .
C30 Fe2 C33 155.29(10) . .
C36 Fe2 C35 40.48(10) . .
C32 Fe2 C35 68.25(10) . .
C27 Fe2 C35 154.03(9) . .
C31 Fe2 C35 119.17(9) . .
C30 Fe2 C35 107.20(9) . .
C33 Fe2 C35 67.82(10) . .
C36 Fe2 C29 162.36(9) . .
C32 Fe2 C29 155.77(9) . .
C27 Fe2 C29 69.04(8) . .
C31 Fe2 C29 68.40(8) . .
C30 Fe2 C29 40.56(8) . .
C33 Fe2 C29 121.44(10) . .
C35 Fe2 C29 126.05(10) . .
C36 Fe2 C28 155.10(9) . .
C32 Fe2 C28 120.32(9) . .
C27 Fe2 C28 41.61(7) . .
C31 Fe2 C28 69.43(8) . .
C30 Fe2 C28 69.03(8) . .
C33 Fe2 C28 108.33(9) . .
C35 Fe2 C28 163.14(10) . .
C29 Fe2 C28 40.67(8) . .
C36 Fe2 C34 68.25(11) . .
C32 Fe2 C34 68.16(11) . .
C27 Fe2 C34 163.39(9) . .
C31 Fe2 C34 154.38(9) . .
C30 Fe2 C34 120.30(10) . .
C33 Fe2 C34 40.15(10) . .
C35 Fe2 C34 40.49(10) . .
C29 Fe2 C34 108.76(10) . .
C28 Fe2 C34 126.08(9) . .
C33 C32 C36 107.5(2) . .
C33 C32 Fe2 70.04(14) . .
C36 C32 Fe2 69.32(13) . .
C33 C32 H28 126.2 . .
C36 C32 H28 126.2 . .
Fe2 C32 H28 126.0 . .
C34 C33 C32 108.5(2) . .
C34 C33 Fe2 70.19(13) . .
C32 C33 Fe2 69.36(13) . .
C34 C33 H29 125.7 . .
C32 C33 H29 125.7 . .
Fe2 C33 H29 126.3 . .
C33 C34 C35 107.8(2) . .
C33 C34 Fe2 69.67(13) . .
C35 C34 Fe2 69.57(13) . .
C33 C34 H30 126.1 . .
C35 C34 H30 126.1 . .
Fe2 C34 H30 126.3 . .
C36 C35 C34 108.1(2) . .
C36 C35 Fe2 69.11(13) . .
C34 C35 Fe2 69.95(13) . .
C36 C35 H31 125.9 . .
C34 C35 H31 125.9 . .
Fe2 C35 H31 126.6 . .
C35 C36 C32 108.0(2) . .
C35 C36 Fe2 70.41(14) . .
C32 C36 Fe2 69.79(13) . .
C35 C36 H32 126.0 . .
C32 C36 H32 126.0 . .
Fe2 C36 H32 125.4 . .
C42 C37 C38 118.98(19) . .
C42 C37 C28 117.12(19) . .
C38 C37 C28 123.90(19) . .
C37 C38 C39 120.7(2) . .
C37 C38 H33 119.6 . .
C39 C38 H33 119.6 . .
C40 C39 C38 118.5(2) . .
C40 C39 C43 120.1(2) . .
C38 C39 C43 121.4(2) . .
C41 C40 C39 122.0(2) . .
C41 C40 H34 119.0 . .
C39 C40 H34 119.0 . .
C40 C41 C42 118.2(2) . .
C40 C41 C44 121.9(2) . .
C42 C41 C44 119.9(2) . .
C37 C42 C41 121.5(2) . .
C37 C42 H35 119.2 . .
C41 C42 H35 119.2 . .
C39 C43 H36 109.5 . .
C39 C43 H37 109.5 . .
H36 C43 H37 109.5 . .
C39 C43 H38 109.5 . .
H36 C43 H38 109.5 . .
H37 C43 H38 109.5 . .
C41 C44 H39 109.5 . .
C41 C44 H40 109.5 . .
H39 C44 H40 109.5 . .
C41 C44 H41 109.5 . .
H39 C44 H41 109.5 . .
H40 C44 H41 109.5 . .
C46 C45 C50 118.97(18) . .
C46 C45 C31 119.56(18) . .
C50 C45 C31 121.28(18) . .
C45 C46 C47 121.03(19) . .
C45 C46 H42 119.5 . .
C47 C46 H42 119.5 . .
C48 C47 C46 118.64(19) . .
C48 C47 C51 120.60(19) . .
C46 C47 C51 120.8(2) . .
C47 C48 C49 121.78(18) . .
C47 C48 H43 119.1 . .
C49 C48 H43 119.1 . .
C50 C49 C48 118.65(19) . .
C50 C49 C52 121.10(19) . .
C48 C49 C52 120.24(19) . .
C49 C50 C45 120.92(19) . .
C49 C50 H44 119.5 . .
C45 C50 H44 119.5 . .
C47 C51 H45 109.5 . .
C47 C51 H46 109.5 . .
H45 C51 H46 109.5 . .
C47 C51 H47 109.5 . .
H45 C51 H47 109.5 . .
H46 C51 H47 109.5 . .
C49 C52 H48 109.5 . .
C49 C52 H49 109.5 . .
H48 C52 H49 109.5 . .
C49 C52 H50 109.5 . .
H48 C52 H50 109.5 . .
H49 C52 H50 109.5 . .
C53 P3 P4 100.77(7) . .
C79 P4 P3 101.04(7) . .
C57 C53 C54 106.79(17) . .
C57 C53 P3 131.62(15) . .
C54 C53 P3 121.19(15) . .
C57 C53 Fe3 69.58(11) . .
C54 C53 Fe3 69.27(11) . .
P3 C53 Fe3 120.42(10) . .
C55 C54 C53 108.14(17) . .
C55 C54 C63 124.12(18) . .
C53 C54 C63 127.42(18) . .
C55 C54 Fe3 69.59(11) . .
C53 C54 Fe3 69.16(11) . .
C63 C54 Fe3 131.92(14) . .
C56 C55 C54 108.36(18) . .
C56 C55 Fe3 70.07(12) . .
C54 C55 Fe3 69.77(11) . .
C56 C55 H51 125.8 . .
C54 C55 H51 125.8 . .
Fe3 C55 H51 125.9 . .
C55 C56 C57 109.05(18) . .
C55 C56 Fe3 69.38(12) . .
C57 C56 Fe3 69.76(12) . .
C55 C56 H52 125.5 . .
C57 C56 H52 125.5 . .
Fe3 C56 H52 127.0 . .
C56 C57 C53 107.65(17) . .
C56 C57 C71 122.58(19) . .
C53 C57 C71 129.52(19) . .
C56 C57 Fe3 69.73(11) . .
C53 C57 Fe3 68.93(11) . .
C71 C57 Fe3 131.02(15) . .
C59 Fe3 C58 40.80(10) . .
C59 Fe3 C60 40.68(10) . .
C58 Fe3 C60 68.50(9) . .
C59 Fe3 C55 125.48(9) . .
C58 Fe3 C55 163.69(9) . .
C60 Fe3 C55 106.49(9) . .
C59 Fe3 C53 117.47(9) . .
C58 Fe3 C53 107.22(9) . .
C60 Fe3 C53 151.47(9) . .
C55 Fe3 C53 69.34(8) . .
C59 Fe3 C54 105.89(9) . .
C58 Fe3 C54 126.43(9) . .
C60 Fe3 C54 116.83(9) . .
C55 Fe3 C54 40.63(8) . .
C53 Fe3 C54 41.58(8) . .
C59 Fe3 C61 68.44(10) . .
C58 Fe3 C61 68.37(10) . .
C60 Fe3 C61 40.70(10) . .
C55 Fe3 C61 118.67(9) . .
C53 Fe3 C61 166.11(9) . .
C54 Fe3 C61 151.63(9) . .
C59 Fe3 C62 68.51(10) . .
C58 Fe3 C62 40.70(10) . .
C60 Fe3 C62 68.39(9) . .
C55 Fe3 C62 153.56(9) . .
C53 Fe3 C62 127.75(9) . .
C54 Fe3 C62 165.35(9) . .
C61 Fe3 C62 40.51(9) . .
C59 Fe3 C56 163.86(9) . .
C58 Fe3 C56 154.54(9) . .
C60 Fe3 C56 127.09(9) . .
C55 Fe3 C56 40.55(8) . .
C53 Fe3 C56 68.95(8) . .
C54 Fe3 C56 68.35(8) . .
C61 Fe3 C56 109.01(9) . .
C62 Fe3 C56 120.66(9) . .
C59 Fe3 C57 153.36(9) . .
C58 Fe3 C57 119.90(9) . .
C60 Fe3 C57 165.26(9) . .
C55 Fe3 C57 68.77(8) . .
C53 Fe3 C57 41.50(8) . .
C54 Fe3 C57 69.30(8) . .
C61 Fe3 C57 128.18(9) . .
C62 Fe3 C57 109.25(9) . .
C56 Fe3 C57 40.51(8) . .
C59 C58 C62 108.0(2) . .
C59 C58 Fe3 69.45(13) . .
C62 C58 Fe3 70.00(13) . .
C59 C58 H53 126.0 . .
C62 C58 H53 126.0 . .
Fe3 C58 H53 126.1 . .
C60 C59 C58 108.0(2) . .
C60 C59 Fe3 69.82(13) . .
C58 C59 Fe3 69.75(13) . .
C60 C59 H54 126.0 . .
C58 C59 H54 126.0 . .
Fe3 C59 H54 126.0 . .
C59 C60 C61 108.0(2) . .
C59 C60 Fe3 69.50(12) . .
C61 C60 Fe3 69.97(12) . .
C59 C60 H55 126.0 . .
C61 C60 H55 126.0 . .
Fe3 C60 H55 126.1 . .
C62 C61 C60 108.0(2) . .
C62 C61 Fe3 69.76(12) . .
C60 C61 Fe3 69.33(12) . .
C62 C61 H56 126.0 . .
C60 C61 H56 126.0 . .
Fe3 C61 H56 126.5 . .
C61 C62 C58 107.9(2) . .
C61 C62 Fe3 69.73(13) . .
C58 C62 Fe3 69.30(13) . .
C61 C62 H57 126.0 . .
C58 C62 H57 126.0 . .
Fe3 C62 H57 126.5 . .
C64 C63 C68 118.82(19) . .
C64 C63 C54 119.53(18) . .
C68 C63 C54 121.44(18) . .
C63 C64 C65 121.2(2) . .
C63 C64 H58 119.4 . .
C65 C64 H58 119.4 . .
C66 C65 C64 118.4(2) . .
C66 C65 C69 120.6(2) . .
C64 C65 C69 121.0(2) . .
C67 C66 C65 122.0(2) . .
C67 C66 H59 119.0 . .
C65 C66 H59 119.0 . .
C66 C67 C68 118.8(2) . .
C66 C67 C70 120.2(2) . .
C68 C67 C70 121.0(2) . .
C67 C68 C63 120.8(2) . .
C67 C68 H60 119.6 . .
C63 C68 H60 119.6 . .
C65 C69 H61 109.5 . .
C65 C69 H62 109.5 . .
H61 C69 H62 109.5 . .
C65 C69 H63 109.5 . .
H61 C69 H63 109.5 . .
H62 C69 H63 109.5 . .
C67 C70 H64 109.5 . .
C67 C70 H65 109.5 . .
H64 C70 H65 109.5 . .
C67 C70 H66 109.5 . .
H64 C70 H66 109.5 . .
H65 C70 H66 109.5 . .
C72 C71 C76 119.7(2) . .
C72 C71 C57 123.4(2) . .
C76 C71 C57 116.8(2) . .
C71 C72 C73 120.1(3) . .
C71 C72 H67 120.0 . .
C73 C72 H67 120.0 . .
C74 C73 C72 118.1(3) . .
C74 C73 C77 122.0(3) . .
C72 C73 C77 119.8(3) . .
C75 C74 C73 122.8(2) . .
C75 C74 H68 118.6 . .
C73 C74 H68 118.6 . .
C74 C75 C76 117.6(3) . .
C74 C75 C78 122.2(3) . .
C76 C75 C78 120.1(3) . .
C71 C76 C75 121.6(3) . .
C71 C76 H69 119.2 . .
C75 C76 H69 119.2 . .
C73 C77 H70 109.5 . .
C73 C77 H71 109.5 . .
H70 C77 H71 109.5 . .
C73 C77 H72 109.5 . .
H70 C77 H72 109.5 . .
H71 C77 H72 109.5 . .
C75 C78 H73 109.5 . .
C75 C78 H74 109.5 . .
H73 C78 H74 109.5 . .
C75 C78 H75 109.5 . .
H73 C78 H75 109.5 . .
H74 C78 H75 109.5 . .
C83 C79 C80 107.27(17) . .
C83 C79 P4 120.19(15) . .
C80 C79 P4 131.86(15) . .
C83 C79 Fe4 69.05(11) . .
C80 C79 Fe4 69.46(11) . .
P4 C79 Fe4 119.20(10) . .
C81 C80 C79 107.35(18) . .
C81 C80 C89 123.77(19) . .
C79 C80 C89 128.51(18) . .
C81 C80 Fe4 69.61(11) . .
C79 C80 Fe4 69.06(11) . .
C89 C80 Fe4 131.92(14) . .
C82 C81 C80 109.12(18) . .
C82 C81 Fe4 69.40(11) . .
C80 C81 Fe4 69.69(11) . .
C82 C81 H76 125.4 . .
C80 C81 H76 125.4 . .
Fe4 C81 H76 127.1 . .
C81 C82 C83 108.36(18) . .
C81 C82 Fe4 69.99(11) . .
C83 C82 Fe4 69.54(11) . .
C81 C82 H77 125.8 . .
C83 C82 H77 125.8 . .
Fe4 C82 H77 126.2 . .
C82 C83 C79 107.90(17) . .
C82 C83 C97 125.90(18) . .
C79 C83 C97 126.02(18) . .
C82 C83 Fe4 69.63(11) . .
C79 C83 Fe4 69.38(11) . .
C97 C83 Fe4 130.31(14) . .
C87 Fe4 C83 106.76(9) . .
C87 Fe4 C82 127.90(9) . .
C83 Fe4 C82 40.83(8) . .
C87 Fe4 C88 40.70(9) . .
C83 Fe4 C88 128.55(9) . .
C82 Fe4 C88 166.64(9) . .
C87 Fe4 C79 116.59(9) . .
C83 Fe4 C79 41.57(8) . .
C82 Fe4 C79 69.30(8) . .
C88 Fe4 C79 107.80(9) . .
C87 Fe4 C86 40.33(9) . .
C83 Fe4 C86 115.70(9) . .
C82 Fe4 C86 107.22(9) . .
C88 Fe4 C86 68.24(9) . .
C79 Fe4 C86 149.41(9) . .
C87 Fe4 C85 68.07(9) . .
C83 Fe4 C85 149.47(9) . .
C82 Fe4 C85 117.21(9) . .
C88 Fe4 C85 68.16(9) . .
C79 Fe4 C85 168.33(9) . .
C86 Fe4 C85 40.65(9) . .
C87 Fe4 C81 166.61(9) . .
C83 Fe4 C81 68.64(8) . .
C82 Fe4 C81 40.61(8) . .
C88 Fe4 C81 151.77(9) . .
C79 Fe4 C81 68.93(8) . .
C86 Fe4 C81 129.12(9) . .
C85 Fe4 C81 109.09(9) . .
C87 Fe4 C84 68.21(9) . .
C83 Fe4 C84 167.73(9) . .
C82 Fe4 C84 151.01(9) . .
C88 Fe4 C84 40.52(9) . .
C79 Fe4 C84 129.47(9) . .
C86 Fe4 C84 68.29(9) . .
C85 Fe4 C84 40.52(9) . .
C81 Fe4 C84 118.79(9) . .
C87 Fe4 C80 151.02(9) . .
C83 Fe4 C80 69.62(8) . .
C82 Fe4 C80 69.01(8) . .
C88 Fe4 C80 118.05(9) . .
C79 Fe4 C80 41.48(8) . .
C86 Fe4 C80 167.75(9) . .
C85 Fe4 C80 129.67(9) . .
C81 Fe4 C80 40.70(8) . .
C84 Fe4 C80 108.99(9) . .
C88 C84 C85 107.9(2) . .
C88 C84 Fe4 69.50(12) . .
C85 C84 Fe4 69.65(12) . .
C88 C84 H78 126.1 . .
C85 C84 H78 126.1 . .
Fe4 C84 H78 126.3 . .
C84 C85 C86 108.0(2) . .
C84 C85 Fe4 69.83(12) . .
C86 C85 Fe4 69.59(12) . .
C84 C85 H79 126.0 . .
C86 C85 H79 126.0 . .
Fe4 C85 H79 126.2 . .
C87 C86 C85 107.8(2) . .
C87 C86 Fe4 69.47(12) . .
C85 C86 Fe4 69.75(12) . .
C87 C86 H80 126.1 . .
C85 C86 H80 126.1 . .
Fe4 C86 H80 126.2 . .
C86 C87 C88 108.5(2) . .
C86 C87 Fe4 70.20(13) . .
C88 C87 Fe4 69.94(12) . .
C86 C87 H81 125.7 . .
C88 C87 H81 125.7 . .
Fe4 C87 H81 125.7 . .
C84 C88 C87 107.8(2) . .
C84 C88 Fe4 69.98(12) . .
C87 C88 Fe4 69.36(12) . .
C84 C88 H82 126.1 . .
C87 C88 H82 126.1 . .
Fe4 C88 H82 126.1 . .
C94 C89 C90 119.0(2) . .
C94 C89 C80 123.5(2) . .
C90 C89 C80 117.4(2) . .
C89 C90 C91 121.3(2) . .
C89 C90 H83 119.4 . .
C91 C90 H83 119.4 . .
C92 C91 C90 118.3(2) . .
C92 C91 C95 122.0(2) . .
C90 C91 C95 119.7(2) . .
C91 C92 C93 121.9(2) . .
C91 C92 H84 119.0 . .
C93 C92 H84 119.0 . .
C92 C93 C94 118.8(2) . .
C92 C93 C96 120.8(2) . .
C94 C93 C96 120.4(2) . .
C89 C94 C93 120.6(2) . .
C89 C94 H85 119.7 . .
C93 C94 H85 119.7 . .
C91 C95 H86 109.5 . .
C91 C95 H87 109.5 . .
H86 C95 H87 109.5 . .
C91 C95 H88 109.5 . .
H86 C95 H88 109.5 . .
H87 C95 H88 109.5 . .
C93 C96 H89 109.5 . .
C93 C96 H90 109.5 . .
H89 C96 H90 109.5 . .
C93 C96 H91 109.5 . .
H89 C96 H91 109.5 . .
H90 C96 H91 109.5 . .
C102 C97 C98 118.61(19) . .
C102 C97 C83 122.02(18) . .
C98 C97 C83 119.32(18) . .
C99 C98 C97 121.4(2) . .
C99 C98 H92 119.3 . .
C97 C98 H92 119.3 . .
C98 C99 C100 118.5(2) . .
C98 C99 C103 120.9(2) . .
C100 C99 C103 120.6(2) . .
C99 C100 C101 121.5(2) . .
C99 C100 H93 119.3 . .
C101 C100 H93 119.3 . .
C102 C101 C100 119.1(2) . .
C102 C101 C104 121.2(2) . .
C100 C101 C104 119.7(2) . .
C101 C102 C97 120.9(2) . .
C101 C102 H94 119.5 . .
C97 C102 H94 119.5 . .
C99 C103 H95 109.5 . .
C99 C103 H96 109.5 . .
H95 C103 H96 109.5 . .
C99 C103 H97 109.5 . .
H95 C103 H97 109.5 . .
H96 C103 H97 109.5 . .
C101 C104 H98 109.5 . .
C101 C104 H99 109.5 . .
H98 C104 H99 109.5 . .
C101 C104 H100 109.5 . .
H98 C104 H100 109.5 . .
H99 C104 H100 109.5 . .
C106 C105 C105 114.3(3) . 2_675
C106 C105 H101 108.7 . .
C105 C105 H101 108.7 2_675 .
C106 C105 H102 108.7 . .
C105 C105 H102 108.7 2_675 .
H101 C105 H102 107.6 . .
C105 C106 C107 114.3(3) . .
C105 C106 H103 108.7 . .
C107 C106 H103 108.7 . .
C105 C106 H104 108.7 . .
C107 C106 H104 108.7 . .
H103 C106 H104 107.6 . .
C106 C107 H105 109.5 . .
C106 C107 H106 109.5 . .
H105 C107 H106 109.5 . .
C106 C107 H107 109.5 . .
H105 C107 H107 109.5 . .
H106 C107 H107 109.5 . .

loop_
_geom_bond_atom_site_label_1
_geom_bond_atom_site_label_2
_geom_bond_distance
_geom_bond_site_symmetry_2
P1 C1 1.826(2) .
P1 P2 2.0312(8) .
P2 C27 1.815(2) .
C1 C5 1.446(3) .
C1 C2 1.451(3) .
C1 Fe1 2.053(2) .
C2 C3 1.432(3) .
C2 C11 1.486(3) .
C2 Fe1 2.065(2) .
C3 C4 1.419(3) .
C3 Fe1 2.055(2) .
C3 H1 0.9500 .
C4 C5 1.431(3) .
C4 Fe1 2.046(2) .
C4 H2 0.9500 .
C5 C19 1.487(3) .
C5 Fe1 2.046(2) .
Fe1 C8 2.045(2) .
Fe1 C9 2.045(2) .
Fe1 C7 2.047(2) .
Fe1 C6 2.054(2) .
Fe1 C10 2.054(2) .
C6 C7 1.412(4) .
C6 C10 1.418(4) .
C6 H3 0.9500 .
C7 C8 1.418(4) .
C7 H4 0.9500 .
C8 C9 1.425(4) .
C8 H5 0.9500 .
C9 C10 1.413(4) .
C9 H6 0.9500 .
C10 H7 0.9500 .
C11 C12 1.393(3) .
C11 C16 1.402(3) .
C12 C13 1.394(3) .
C12 H8 0.9500 .
C13 C14 1.391(3) .
C13 C17 1.514(3) .
C14 C15 1.401(3) .
C14 H9 0.9500 .
C15 C16 1.391(3) .
C15 C18 1.515(3) .
C16 H10 0.9500 .
C17 H11 0.9800 .
C17 H12 0.9800 .
C17 H13 0.9800 .
C18 H14 0.9800 .
C18 H15 0.9800 .
C18 H16 0.9800 .
C19 C20 1.394(3) .
C19 C24 1.396(3) .
C20 C21 1.395(3) .
C20 H17 0.9500 .
C21 C22 1.383(4) .
C21 C25 1.507(4) .
C22 C23 1.391(4) .
C22 H18 0.9500 .
C23 C24 1.393(3) .
C23 C26 1.513(4) .
C24 H19 0.9500 .
C25 H20 0.9800 .
C25 H21 0.9800 .
C25 H22 0.9800 .
C26 H23 0.9800 .
C26 H24 0.9800 .
C26 H25 0.9800 .
C27 C31 1.449(3) .
C27 C28 1.455(3) .
C27 Fe2 2.0429(19) .
C28 C29 1.428(3) .
C28 C37 1.484(3) .
C28 Fe2 2.054(2) .
C29 C30 1.423(3) .
C29 Fe2 2.054(2) .
C29 H26 0.9500 .
C30 C31 1.428(3) .
C30 Fe2 2.049(2) .
C30 H27 0.9500 .
C31 C45 1.483(3) .
C31 Fe2 2.0487(19) .
Fe2 C36 2.035(2) .
Fe2 C32 2.041(2) .
Fe2 C33 2.050(2) .
Fe2 C35 2.052(2) .
Fe2 C34 2.057(2) .
C32 C33 1.420(4) .
C32 C36 1.424(3) .
C32 H28 0.9500 .
C33 C34 1.410(4) .
C33 H29 0.9500 .
C34 C35 1.422(4) .
C34 H30 0.9500 .
C35 C36 1.414(4) .
C35 H31 0.9500 .
C36 H32 0.9500 .
C37 C42 1.393(3) .
C37 C38 1.398(3) .
C38 C39 1.402(3) .
C38 H33 0.9500 .
C39 C40 1.392(3) .
C39 C43 1.511(3) .
C40 C41 1.391(4) .
C40 H34 0.9500 .
C41 C42 1.396(3) .
C41 C44 1.510(3) .
C42 H35 0.9500 .
C43 H36 0.9800 .
C43 H37 0.9800 .
C43 H38 0.9800 .
C44 H39 0.9800 .
C44 H40 0.9800 .
C44 H41 0.9800 .
C45 C46 1.396(3) .
C45 C50 1.400(3) .
C46 C47 1.400(3) .
C46 H42 0.9500 .
C47 C48 1.386(3) .
C47 C51 1.507(3) .
C48 C49 1.397(3) .
C48 H43 0.9500 .
C49 C50 1.395(3) .
C49 C52 1.504(3) .
C50 H44 0.9500 .
C51 H45 0.9800 .
C51 H46 0.9800 .
C51 H47 0.9800 .
C52 H48 0.9800 .
C52 H49 0.9800 .
C52 H50 0.9800 .
P3 C53 1.816(2) .
P3 P4 2.0379(8) .
P4 C79 1.824(2) .
C53 C57 1.453(3) .
C53 C54 1.453(3) .
C53 Fe3 2.0468(19) .
C54 C55 1.422(3) .
C54 C63 1.483(3) .
C54 Fe3 2.048(2) .
C55 C56 1.421(3) .
C55 Fe3 2.046(2) .
C55 H51 0.9500 .
C56 C57 1.423(3) .
C56 Fe3 2.055(2) .
C56 H52 0.9500 .
C57 C71 1.487(3) .
C57 Fe3 2.056(2) .
Fe3 C59 2.042(2) .
Fe3 C58 2.046(2) .
Fe3 C60 2.046(2) .
Fe3 C61 2.054(2) .
Fe3 C62 2.055(2) .
C58 C59 1.425(3) .
C58 C62 1.426(4) .
C58 H53 0.9500 .
C59 C60 1.421(3) .
C59 H54 0.9500 .
C60 C61 1.426(3) .
C60 H55 0.9500 .
C61 C62 1.423(3) .
C61 H56 0.9500 .
C62 H57 0.9500 .
C63 C64 1.395(3) .
C63 C68 1.400(3) .
C64 C65 1.396(3) .
C64 H58 0.9500 .
C65 C66 1.388(3) .
C65 C69 1.501(3) .
C66 C67 1.386(3) .
C66 H59 0.9500 .
C67 C68 1.396(3) .
C67 C70 1.510(3) .
C68 H60 0.9500 .
C69 H61 0.9800 .
C69 H62 0.9800 .
C69 H63 0.9800 .
C70 H64 0.9800 .
C70 H65 0.9800 .
C70 H66 0.9800 .
C71 C72 1.392(3) .
C71 C76 1.396(3) .
C72 C73 1.409(3) .
C72 H67 0.9500 .
C73 C74 1.403(5) .
C73 C77 1.507(4) .
C74 C75 1.381(5) .
C74 H68 0.9500 .
C75 C76 1.397(3) .
C75 C78 1.503(5) .
C76 H69 0.9500 .
C77 H70 0.9800 .
C77 H71 0.9800 .
C77 H72 0.9800 .
C78 H73 0.9800 .
C78 H74 0.9800 .
C78 H75 0.9800 .
C79 C83 1.454(3) .
C79 C80 1.454(3) .
C79 Fe4 2.0504(19) .
C80 C81 1.430(3) .
C80 C89 1.489(3) .
C80 Fe4 2.056(2) .
C81 C82 1.424(3) .
C81 Fe4 2.055(2) .
C81 H76 0.9500 .
C82 C83 1.428(3) .
C82 Fe4 2.047(2) .
C82 H77 0.9500 .
C83 C97 1.479(3) .
C83 Fe4 2.0459(19) .
Fe4 C87 2.042(2) .
Fe4 C88 2.049(2) .
Fe4 C86 2.051(2) .
Fe4 C85 2.053(2) .
Fe4 C84 2.056(2) .
C84 C88 1.421(3) .
C84 C85 1.423(3) .
C84 H78 0.9500 .
C85 C86 1.426(3) .
C85 H79 0.9500 .
C86 C87 1.411(3) .
C86 H80 0.9500 .
C87 C88 1.423(3) .
C87 H81 0.9500 .
C88 H82 0.9500 .
C89 C94 1.395(3) .
C89 C90 1.395(3) .
C90 C91 1.402(3) .
C90 H83 0.9500 .
C91 C92 1.383(4) .
C91 C95 1.515(4) .
C92 C93 1.393(4) .
C92 H84 0.9500 .
C93 C94 1.403(3) .
C93 C96 1.516(4) .
C94 H85 0.9500 .
C95 H86 0.9800 .
C95 H87 0.9800 .
C95 H88 0.9800 .
C96 H89 0.9800 .
C96 H90 0.9800 .
C96 H91 0.9800 .
C97 C102 1.399(3) .
C97 C98 1.401(3) .
C98 C99 1.391(3) .
C98 H92 0.9500 .
C99 C100 1.393(3) .
C99 C103 1.512(3) .
C100 C101 1.393(3) .
C100 H93 0.9500 .
C101 C102 1.389(3) .
C101 C104 1.516(3) .
C102 H94 0.9500 .
C103 H95 0.9800 .
C103 H96 0.9800 .
C103 H97 0.9800 .
C104 H98 0.9800 .
C104 H99 0.9800 .
C104 H100 0.9800 .
C105 C106 1.516(4) .
C105 C105 1.523(6) 2_675
C105 H101 0.9900 .
C105 H102 0.9900 .
C106 C107 1.519(4) .
C106 H103 0.9900 .
C106 H104 0.9900 .
C107 H105 0.9800 .
C107 H106 0.9800 .
C107 H107 0.9800 .

loop_
_geom_torsion_atom_site_label_1
_geom_torsion_atom_site_label_2
_geom_torsion_atom_site_label_3
_geom_torsion_atom_site_label_4
_geom_torsion
_geom_torsion_site_symmetry_1
C1 P1 P2 C27 -179.56(9) .
P2 P1 C1 C5 137.46(15) .
P2 P1 C1 C2 -49.8(2) .
P2 P1 C1 Fe1 -140.55(10) .
C5 C1 C2 C3 0.1(2) .
P1 C1 C2 C3 -173.32(16) .
Fe1 C1 C2 C3 -58.90(14) .
C5 C1 C2 C11 -171.83(19) .
P1 C1 C2 C11 14.8(3) .
Fe1 C1 C2 C11 129.2(2) .
C5 C1 C2 Fe1 58.97(13) .
P1 C1 C2 Fe1 -114.42(18) .
C1 C2 C3 C4 0.0(2) .
C11 C2 C3 C4 172.52(18) .
Fe1 C2 C3 C4 -58.67(14) .
C1 C2 C3 Fe1 58.68(13) .
C11 C2 C3 Fe1 -128.81(19) .
C2 C3 C4 C5 -0.1(2) .
Fe1 C3 C4 C5 -59.12(14) .
C2 C3 C4 Fe1 59.04(14) .
C3 C4 C5 C1 0.1(2) .
Fe1 C4 C5 C1 -59.34(13) .
C3 C4 C5 C19 -170.91(19) .
Fe1 C4 C5 C19 129.6(2) .
C3 C4 C5 Fe1 59.46(14) .
C2 C1 C5 C4 -0.1(2) .
P1 C1 C5 C4 174.35(14) .
Fe1 C1 C5 C4 59.31(14) .
C2 C1 C5 C19 170.83(19) .
P1 C1 C5 C19 -14.7(3) .
Fe1 C1 C5 C19 -129.7(2) .
C2 C1 C5 Fe1 -59.43(13) .
P1 C1 C5 Fe1 115.04(13) .
C4 C5 Fe1 C8 81.69(15) .
C1 C5 Fe1 C8 -159.25(13) .
C19 C5 Fe1 C8 -38.3(2) .
C4 C5 Fe1 C9 124.24(14) .
C1 C5 Fe1 C9 -116.70(13) .
C19 C5 Fe1 C9 4.3(2) .
C1 C5 Fe1 C4 119.06(17) .
C19 C5 Fe1 C4 -119.9(2) .
C4 C5 Fe1 C7 49.1(3) .
C1 C5 Fe1 C7 168.2(2) .
C19 C5 Fe1 C7 -70.8(3) .
C4 C5 Fe1 C1 -119.06(17) .
C19 C5 Fe1 C1 121.0(2) .
C4 C5 Fe1 C6 -165.9(3) .
C1 C5 Fe1 C6 -46.9(4) .
C19 C5 Fe1 C6 74.1(4) .
C4 C5 Fe1 C10 164.66(13) .
C1 C5 Fe1 C10 -76.28(15) .
C19 C5 Fe1 C10 44.7(2) .
C4 C5 Fe1 C3 -37.28(12) .
C1 C5 Fe1 C3 81.78(12) .
C19 C5 Fe1 C3 -157.2(2) .
C4 C5 Fe1 C2 -81.00(13) .
C1 C5 Fe1 C2 38.06(12) .
C19 C5 Fe1 C2 159.1(2) .
C3 C4 Fe1 C8 124.46(14) .
C5 C4 Fe1 C8 -115.88(14) .
C3 C4 Fe1 C9 165.54(14) .
C5 C4 Fe1 C9 -74.80(16) .
C3 C4 Fe1 C5 -119.66(17) .
C3 C4 Fe1 C7 82.32(15) .
C5 C4 Fe1 C7 -158.02(13) .
C3 C4 Fe1 C1 -81.51(13) .
C5 C4 Fe1 C1 38.16(12) .
C3 C4 Fe1 C6 50.8(3) .
C5 C4 Fe1 C6 170.4(2) .
C3 C4 Fe1 C10 -165.1(3) .
C5 C4 Fe1 C10 -45.5(4) .
C5 C4 Fe1 C3 119.66(17) .
C3 C4 Fe1 C2 -37.12(12) .
C5 C4 Fe1 C2 82.54(13) .
C5 C1 Fe1 C8 47.1(3) .
C2 C1 Fe1 C8 166.1(2) .
P1 C1 Fe1 C8 -65.1(3) .
C5 C1 Fe1 C9 81.37(14) .
C2 C1 Fe1 C9 -159.61(13) .
P1 C1 Fe1 C9 -30.85(17) .
C2 C1 Fe1 C5 119.02(16) .
P1 C1 Fe1 C5 -112.22(17) .
C5 C1 Fe1 C4 -37.82(12) .
C2 C1 Fe1 C4 81.20(12) .
P1 C1 Fe1 C4 -150.04(15) .
C5 C1 Fe1 C7 -162.6(3) .
C2 C1 Fe1 C7 -43.5(4) .
P1 C1 Fe1 C7 85.2(4) .
C5 C1 Fe1 C6 164.87(14) .
C2 C1 Fe1 C6 -76.11(16) .
P1 C1 Fe1 C6 52.65(18) .
C5 C1 Fe1 C10 123.79(13) .
C2 C1 Fe1 C10 -117.19(13) .
P1 C1 Fe1 C10 11.57(16) .
C5 C1 Fe1 C3 -81.34(13) .
C2 C1 Fe1 C3 37.68(12) .
P1 C1 Fe1 C3 166.45(15) .
C5 C1 Fe1 C2 -119.02(16) .
P1 C1 Fe1 C2 128.76(18) .
C4 C3 Fe1 C8 -74.16(16) .
C2 C3 Fe1 C8 165.47(13) .
C4 C3 Fe1 C9 -41.5(4) .
C2 C3 Fe1 C9 -161.9(3) .
C4 C3 Fe1 C5 37.68(12) .
C2 C3 Fe1 C5 -82.69(13) .
C2 C3 Fe1 C4 -120.37(17) .
C4 C3 Fe1 C7 -115.59(14) .
C2 C3 Fe1 C7 124.04(13) .
C4 C3 Fe1 C1 82.17(13) .
C2 C3 Fe1 C1 -38.21(12) .
C4 C3 Fe1 C6 -157.60(13) .
C2 C3 Fe1 C6 82.03(15) .
C4 C3 Fe1 C10 169.0(2) .
C2 C3 Fe1 C10 48.6(3) .
C4 C3 Fe1 C2 120.37(17) .
C3 C2 Fe1 C8 -41.9(3) .
C1 C2 Fe1 C8 -160.9(3) .
C11 C2 Fe1 C8 74.5(4) .
C3 C2 Fe1 C9 166.4(2) .
C1 C2 Fe1 C9 47.4(3) .
C11 C2 Fe1 C9 -77.1(3) .
C3 C2 Fe1 C5 80.93(13) .
C1 C2 Fe1 C5 -38.10(11) .
C11 C2 Fe1 C5 -162.6(2) .
C3 C2 Fe1 C4 36.94(12) .
C1 C2 Fe1 C4 -82.08(12) .
C11 C2 Fe1 C4 153.4(2) .
C3 C2 Fe1 C7 -75.34(16) .
C1 C2 Fe1 C7 165.63(13) .
C11 C2 Fe1 C7 41.1(2) .
C3 C2 Fe1 C1 119.03(17) .
C11 C2 Fe1 C1 -124.5(2) .
C3 C2 Fe1 C6 -116.73(14) .
C1 C2 Fe1 C6 124.25(13) .
C11 C2 Fe1 C6 -0.3(2) .
C3 C2 Fe1 C10 -159.22(14) .
C1 C2 Fe1 C10 81.76(15) .
C11 C2 Fe1 C10 -42.8(2) .
C1 C2 Fe1 C3 -119.03(17) .
C11 C2 Fe1 C3 116.4(2) .
C8 Fe1 C6 C7 -37.86(17) .
C9 Fe1 C6 C7 -82.03(18) .
C5 Fe1 C6 C7 -157.6(3) .
C4 Fe1 C6 C7 44.6(3) .
C1 Fe1 C6 C7 165.83(15) .
C10 Fe1 C6 C7 -119.5(2) .
C3 Fe1 C6 C7 80.56(18) .
C2 Fe1 C6 C7 123.41(16) .
C8 Fe1 C6 C10 81.68(17) .
C9 Fe1 C6 C10 37.52(16) .
C5 Fe1 C6 C10 -38.0(4) .
C4 Fe1 C6 C10 164.2(2) .
C7 Fe1 C6 C10 119.5(2) .
C1 Fe1 C6 C10 -74.63(17) .
C3 Fe1 C6 C10 -159.89(14) .
C2 Fe1 C6 C10 -117.04(15) .
C10 C6 C7 C8 0.3(3) .
Fe1 C6 C7 C8 59.58(16) .
C10 C6 C7 Fe1 -59.29(16) .
C8 Fe1 C7 C6 119.0(2) .
C9 Fe1 C7 C6 81.04(18) .
C5 Fe1 C7 C6 165.1(2) .
C4 Fe1 C7 C6 -160.05(15) .
C1 Fe1 C7 C6 -42.3(4) .
C10 Fe1 C7 C6 37.45(16) .
C3 Fe1 C7 C6 -117.58(16) .
C2 Fe1 C7 C6 -76.14(19) .
C9 Fe1 C7 C8 -37.96(16) .
C5 Fe1 C7 C8 46.1(3) .
C4 Fe1 C7 C8 80.95(18) .
C1 Fe1 C7 C8 -161.3(3) .
C6 Fe1 C7 C8 -119.0(2) .
C10 Fe1 C7 C8 -81.55(17) .
C3 Fe1 C7 C8 123.42(16) .
C2 Fe1 C7 C8 164.86(15) .
C6 C7 C8 C9 -0.4(3) .
Fe1 C7 C8 C9 59.48(16) .
C6 C7 C8 Fe1 -59.89(16) .
C9 Fe1 C8 C7 119.0(2) .
C5 Fe1 C8 C7 -159.17(15) .
C4 Fe1 C8 C7 -116.53(16) .
C1 Fe1 C8 C7 167.07(19) .
C6 Fe1 C8 C7 37.60(16) .
C10 Fe1 C8 C7 81.32(17) .
C3 Fe1 C8 C7 -75.80(18) .
C2 Fe1 C8 C7 -43.8(4) .
C5 Fe1 C8 C9 81.88(16) .
C4 Fe1 C8 C9 124.51(15) .
C7 Fe1 C8 C9 -119.0(2) .
C1 Fe1 C8 C9 48.1(3) .
C6 Fe1 C8 C9 -81.36(17) .
C10 Fe1 C8 C9 -37.64(16) .
C3 Fe1 C8 C9 165.24(14) .
C2 Fe1 C8 C9 -162.7(3) .
C7 C8 C9 C10 0.4(3) .
Fe1 C8 C9 C10 59.96(16) .
C7 C8 C9 Fe1 -59.58(16) .
C8 Fe1 C9 C10 -118.9(2) .
C5 Fe1 C9 C10 125.40(16) .
C4 Fe1 C9 C10 166.79(15) .
C7 Fe1 C9 C10 -81.13(18) .
C1 Fe1 C9 C10 82.36(18) .
C6 Fe1 C9 C10 -37.58(16) .
C3 Fe1 C9 C10 -161.5(3) .
C2 Fe1 C9 C10 48.2(3) .
C5 Fe1 C9 C8 -115.71(15) .
C4 Fe1 C9 C8 -74.32(18) .
C7 Fe1 C9 C8 37.76(15) .
C1 Fe1 C9 C8 -158.75(14) .
C6 Fe1 C9 C8 81.30(17) .
C10 Fe1 C9 C8 118.9(2) .
C3 Fe1 C9 C8 -42.6(4) .
C2 Fe1 C9 C8 167.1(2) .
C8 C9 C10 C6 -0.2(3) .
Fe1 C9 C10 C6 59.39(16) .
C8 C9 C10 Fe1 -59.60(16) .
C7 C6 C10 C9 -0.1(3) .
Fe1 C6 C10 C9 -59.21(16) .
C7 C6 C10 Fe1 59.15(16) .
C8 Fe1 C10 C9 38.06(17) .
C5 Fe1 C10 C9 -73.36(18) .
C4 Fe1 C10 C9 -38.3(4) .
C7 Fe1 C10 C9 81.95(18) .
C1 Fe1 C10 C9 -115.76(16) .
C6 Fe1 C10 C9 119.3(2) .
C3 Fe1 C10 C9 166.0(2) .
C2 Fe1 C10 C9 -159.11(15) .
C8 Fe1 C10 C6 -81.23(16) .
C9 Fe1 C10 C6 -119.3(2) .
C5 Fe1 C10 C6 167.36(14) .
C4 Fe1 C10 C6 -157.6(3) .
C7 Fe1 C10 C6 -37.34(15) .
C1 Fe1 C10 C6 124.95(15) .
C3 Fe1 C10 C6 46.7(3) .
C2 Fe1 C10 C6 81.60(17) .
C3 C2 C11 C12 -53.3(3) .
C1 C2 C11 C12 117.5(2) .
Fe1 C2 C11 C12 -145.12(17) .
C3 C2 C11 C16 127.5(2) .
C1 C2 C11 C16 -61.8(3) .
Fe1 C2 C11 C16 35.6(3) .
C16 C11 C12 C13 1.0(3) .
C2 C11 C12 C13 -178.30(18) .
C11 C12 C13 C14 -2.3(3) .
C11 C12 C13 C17 178.18(19) .
C12 C13 C14 C15 1.7(3) .
C17 C13 C14 C15 -178.8(2) .
C13 C14 C15 C16 0.3(3) .
C13 C14 C15 C18 -178.6(2) .
C14 C15 C16 C11 -1.7(3) .
C18 C15 C16 C11 177.2(2) .
C12 C11 C16 C15 1.1(3) .
C2 C11 C16 C15 -179.67(19) .
C4 C5 C19 C20 117.1(2) .
C1 C5 C19 C20 -52.3(3) .
Fe1 C5 C19 C20 -148.04(18) .
C4 C5 C19 C24 -57.1(3) .
C1 C5 C19 C24 133.5(2) .
Fe1 C5 C19 C24 37.8(3) .
C24 C19 C20 C21 2.5(3) .
C5 C19 C20 C21 -171.93(19) .
C19 C20 C21 C22 -1.2(3) .
C19 C20 C21 C25 175.7(2) .
C20 C21 C22 C23 -1.3(4) .
C25 C21 C22 C23 -178.2(2) .
C21 C22 C23 C24 2.5(4) .
C21 C22 C23 C26 -179.0(3) .
C22 C23 C24 C19 -1.1(4) .
C26 C23 C24 C19 -179.7(3) .
C20 C19 C24 C23 -1.3(3) .
C5 C19 C24 C23 172.9(2) .
P1 P2 C27 C31 142.21(15) .
P1 P2 C27 C28 -47.7(2) .
P1 P2 C27 Fe2 -135.94(9) .
C31 C27 C28 C29 0.4(2) .
P2 C27 C28 C29 -170.67(16) .
Fe2 C27 C28 C29 -59.25(14) .
C31 C27 C28 C37 -173.2(2) .
P2 C27 C28 C37 15.8(3) .
Fe2 C27 C28 C37 127.2(2) .
C31 C27 C28 Fe2 59.61(13) .
P2 C27 C28 Fe2 -111.42(18) .
C27 C28 C29 C30 0.4(2) .
C37 C28 C29 C30 174.41(19) .
Fe2 C28 C29 C30 -58.32(15) .
C27 C28 C29 Fe2 58.69(14) .
C37 C28 C29 Fe2 -127.27(19) .
C28 C29 C30 C31 -1.0(2) .
Fe2 C29 C30 C31 -59.37(14) .
C28 C29 C30 Fe2 58.40(15) .
C29 C30 C31 C27 1.2(2) .
Fe2 C30 C31 C27 -58.39(13) .
C29 C30 C31 C45 -173.79(19) .
Fe2 C30 C31 C45 126.64(19) .
C29 C30 C31 Fe2 59.57(15) .
C28 C27 C31 C30 -0.9(2) .
P2 C27 C31 C30 171.41(14) .
Fe2 C27 C31 C30 58.76(14) .
C28 C27 C31 C45 173.92(18) .
P2 C27 C31 C45 -13.7(3) .
Fe2 C27 C31 C45 -126.4(2) .
C28 C27 C31 Fe2 -59.70(13) .
P2 C27 C31 Fe2 112.66(14) .
C31 C27 Fe2 C36 81.93(13) .
C28 C27 Fe2 C36 -159.73(12) .
P2 C27 Fe2 C36 -31.73(15) .
C31 C27 Fe2 C32 124.54(12) .
C28 C27 Fe2 C32 -117.12(13) .
P2 C27 Fe2 C32 10.88(14) .
C28 C27 Fe2 C31 118.34(16) .
P2 C27 Fe2 C31 -113.66(16) .
C31 C27 Fe2 C30 -37.17(11) .
C28 C27 Fe2 C30 81.17(12) .
P2 C27 Fe2 C30 -150.83(13) .
C31 C27 Fe2 C33 164.97(13) .
C28 C27 Fe2 C33 -76.69(15) .
P2 C27 Fe2 C33 51.31(16) .
C31 C27 Fe2 C35 50.1(2) .
C28 C27 Fe2 C35 168.39(19) .
P2 C27 Fe2 C35 -63.6(2) .
C31 C27 Fe2 C29 -80.69(12) .
C28 C27 Fe2 C29 37.65(11) .
P2 C27 Fe2 C29 165.65(13) .
C31 C27 Fe2 C28 -118.34(16) .
P2 C27 Fe2 C28 128.00(17) .
C31 C27 Fe2 C34 -166.1(3) .
C28 C27 Fe2 C34 -47.8(4) .
P2 C27 Fe2 C34 80.2(4) .
C30 C31 Fe2 C36 124.54(13) .
C27 C31 Fe2 C36 -115.47(12) .
C45 C31 Fe2 C36 5.5(2) .
C30 C31 Fe2 C32 165.35(13) .
C27 C31 Fe2 C32 -74.66(14) .
C45 C31 Fe2 C32 46.3(2) .
C30 C31 Fe2 C27 -119.99(16) .
C45 C31 Fe2 C27 120.9(2) .
C27 C31 Fe2 C30 119.99(16) .
C45 C31 Fe2 C30 -119.1(2) .
C30 C31 Fe2 C33 -166.7(3) .
C27 C31 Fe2 C33 -46.7(3) .
C45 C31 Fe2 C33 74.2(4) .
C30 C31 Fe2 C35 82.62(14) .
C27 C31 Fe2 C35 -157.39(13) .
C45 C31 Fe2 C35 -36.5(2) .
C30 C31 Fe2 C29 -37.64(12) .
C27 C31 Fe2 C29 82.35(12) .
C45 C31 Fe2 C29 -156.7(2) .
C30 C31 Fe2 C28 -81.36(12) .
C27 C31 Fe2 C28 38.63(11) .
C45 C31 Fe2 C28 159.6(2) .
C30 C31 Fe2 C34 50.9(3) .
C27 C31 Fe2 C34 170.9(2) .
C45 C31 Fe2 C34 -68.2(3) .
C29 C30 Fe2 C36 166.91(13) .
C31 C30 Fe2 C36 -73.91(15) .
C29 C30 Fe2 C32 -162.0(3) .
C31 C30 Fe2 C32 -42.8(3) .
C29 C30 Fe2 C27 -81.40(13) .
C31 C30 Fe2 C27 37.78(11) .
C29 C30 Fe2 C31 -119.18(17) .
C29 C30 Fe2 C33 51.7(3) .
C31 C30 Fe2 C33 170.9(2) .
C29 C30 Fe2 C35 125.85(14) .
C31 C30 Fe2 C35 -114.97(13) .
C31 C30 Fe2 C29 119.18(17) .
C29 C30 Fe2 C28 -36.75(12) .
C31 C30 Fe2 C28 82.43(12) .
C29 C30 Fe2 C34 83.69(15) .
C31 C30 Fe2 C34 -157.13(13) .
C30 C29 Fe2 C36 -37.9(3) .
C28 C29 Fe2 C36 -158.9(3) .
C30 C29 Fe2 C32 166.7(2) .
C28 C29 Fe2 C32 45.7(3) .
C30 C29 Fe2 C27 82.50(13) .
C28 C29 Fe2 C27 -38.49(11) .
C30 C29 Fe2 C31 37.84(12) .
C28 C29 Fe2 C31 -83.16(12) .
C28 C29 Fe2 C30 -121.00(17) .
C30 C29 Fe2 C33 -157.39(13) .
C28 C29 Fe2 C33 81.61(14) .
C30 C29 Fe2 C35 -73.27(15) .
C28 C29 Fe2 C35 165.73(12) .
C30 C29 Fe2 C28 121.00(17) .
C30 C29 Fe2 C34 -115.00(13) .
C28 C29 Fe2 C34 124.00(13) .
C29 C28 Fe2 C36 164.99(19) .
C27 C28 Fe2 C36 46.1(2) .
C37 C28 Fe2 C36 -78.2(3) .
C29 C28 Fe2 C32 -160.11(13) .
C27 C28 Fe2 C32 80.97(14) .
C37 C28 Fe2 C32 -43.3(2) .
C29 C28 Fe2 C27 118.93(16) .
C37 C28 Fe2 C27 -124.3(2) .
C29 C28 Fe2 C31 80.41(12) .
C27 C28 Fe2 C31 -38.51(11) .
C37 C28 Fe2 C31 -162.8(2) .
C29 C28 Fe2 C30 36.66(12) .
C27 C28 Fe2 C30 -82.27(12) .
C37 C28 Fe2 C30 153.4(2) .
C29 C28 Fe2 C33 -117.23(13) .
C27 C28 Fe2 C33 123.84(13) .
C37 C28 Fe2 C33 -0.5(2) .
C29 C28 Fe2 C35 -43.4(3) .
C27 C28 Fe2 C35 -162.3(3) .
C37 C28 Fe2 C35 73.4(4) .
C27 C28 Fe2 C29 -118.93(16) .
C37 C28 Fe2 C29 116.8(2) .
C29 C28 Fe2 C34 -76.25(15) .
C27 C28 Fe2 C34 164.82(13) .
C37 C28 Fe2 C34 40.5(2) .
C36 Fe2 C32 C33 -118.6(2) .
C27 Fe2 C32 C33 126.17(14) .
C31 Fe2 C32 C33 168.00(13) .
C30 Fe2 C32 C33 -159.2(3) .
C35 Fe2 C32 C33 -80.84(15) .
C29 Fe2 C32 C33 50.2(3) .
C28 Fe2 C32 C33 82.96(15) .
C34 Fe2 C32 C33 -37.08(14) .
C27 Fe2 C32 C36 -115.19(14) .
C31 Fe2 C32 C36 -73.36(17) .
C30 Fe2 C32 C36 -40.5(4) .
C33 Fe2 C32 C36 118.6(2) .
C35 Fe2 C32 C36 37.79(15) .
C29 Fe2 C32 C36 168.9(2) .
C28 Fe2 C32 C36 -158.41(13) .
C34 Fe2 C32 C36 81.55(16) .
C36 C32 C33 C34 0.0(3) .
Fe2 C32 C33 C34 59.46(17) .
C36 C32 C33 Fe2 -59.43(15) .
C36 Fe2 C33 C34 -81.56(17) .
C32 Fe2 C33 C34 -119.8(2) .
C27 Fe2 C33 C34 167.62(15) .
C31 Fe2 C33 C34 -155.9(3) .
C30 Fe2 C33 C34 45.2(3) .
C35 Fe2 C33 C34 -37.77(16) .
C29 Fe2 C33 C34 81.94(17) .
C28 Fe2 C33 C34 124.72(16) .
C36 Fe2 C33 C32 38.20(14) .
C27 Fe2 C33 C32 -72.61(16) .
C31 Fe2 C33 C32 -36.1(4) .
C30 Fe2 C33 C32 164.97(19) .
C35 Fe2 C33 C32 81.99(15) .
C29 Fe2 C33 C32 -158.30(13) .
C28 Fe2 C33 C32 -115.52(14) .
C34 Fe2 C33 C32 119.8(2) .
C32 C33 C34 C35 0.4(3) .
Fe2 C33 C34 C35 59.31(17) .
C32 C33 C34 Fe2 -58.95(16) .
C36 Fe2 C34 C33 81.69(17) .
C32 Fe2 C34 C33 37.49(16) .
C27 Fe2 C34 C33 -37.4(4) .
C31 Fe2 C34 C33 164.15(19) .
C30 Fe2 C34 C33 -159.90(15) .
C35 Fe2 C34 C33 119.1(2) .
C29 Fe2 C34 C33 -116.85(16) .
C28 Fe2 C34 C33 -74.90(19) .
C36 Fe2 C34 C35 -37.44(15) .
C32 Fe2 C34 C35 -81.64(16) .
C27 Fe2 C34 C35 -156.5(3) .
C31 Fe2 C34 C35 45.0(3) .
C30 Fe2 C34 C35 80.97(17) .
C33 Fe2 C34 C35 -119.1(2) .
C29 Fe2 C34 C35 124.01(15) .
C28 Fe2 C34 C35 165.97(14) .
C33 C34 C35 C36 -0.6(3) .
Fe2 C34 C35 C36 58.76(16) .
C33 C34 C35 Fe2 -59.37(17) .
C32 Fe2 C35 C36 -38.16(14) .
C27 Fe2 C35 C36 45.4(3) .
C31 Fe2 C35 C36 80.94(15) .
C30 Fe2 C35 C36 123.64(13) .
C33 Fe2 C35 C36 -82.10(15) .
C29 Fe2 C35 C36 164.33(13) .
C28 Fe2 C35 C36 -162.0(3) .
C34 Fe2 C35 C36 -119.6(2) .
C36 Fe2 C35 C34 119.6(2) .
C32 Fe2 C35 C34 81.40(16) .
C27 Fe2 C35 C34 164.94(19) .
C31 Fe2 C35 C34 -159.50(14) .
C30 Fe2 C35 C34 -116.80(15) .
C33 Fe2 C35 C34 37.46(16) .
C29 Fe2 C35 C34 -76.11(17) .
C28 Fe2 C35 C34 -42.5(4) .
C34 C35 C36 C32 0.6(3) .
Fe2 C35 C36 C32 59.91(15) .
C34 C35 C36 Fe2 -59.28(16) .
C33 C32 C36 C35 -0.4(3) .
Fe2 C32 C36 C35 -60.30(16) .
C33 C32 C36 Fe2 59.89(16) .
C32 Fe2 C36 C35 118.8(2) .
C27 Fe2 C36 C35 -159.13(13) .
C31 Fe2 C36 C35 -116.02(14) .
C30 Fe2 C36 C35 -75.17(16) .
C33 Fe2 C36 C35 80.81(15) .
C29 Fe2 C36 C35 -46.1(4) .
C28 Fe2 C36 C35 167.74(18) .
C34 Fe2 C36 C35 37.45(14) .
C27 Fe2 C36 C32 82.11(16) .
C31 Fe2 C36 C32 125.23(14) .
C30 Fe2 C36 C32 166.08(13) .
C33 Fe2 C36 C32 -37.94(15) .
C35 Fe2 C36 C32 -118.8(2) .
C29 Fe2 C36 C32 -164.9(3) .
C28 Fe2 C36 C32 49.0(3) .
C34 Fe2 C36 C32 -81.30(16) .
C29 C28 C37 C42 -50.5(3) .
C27 C28 C37 C42 122.1(2) .
Fe2 C28 C37 C42 -142.01(18) .
C29 C28 C37 C38 129.9(2) .
C27 C28 C37 C38 -57.5(3) .
Fe2 C28 C37 C38 38.4(3) .
C42 C37 C38 C39 0.2(3) .
C28 C37 C38 C39 179.75(19) .
C37 C38 C39 C40 -0.4(3) .
C37 C38 C39 C43 179.2(2) .
C38 C39 C40 C41 0.8(3) .
C43 C39 C40 C41 -178.7(2) .
C39 C40 C41 C42 -1.0(3) .
C39 C40 C41 C44 178.9(2) .
C38 C37 C42 C41 -0.4(3) .
C28 C37 C42 C41 180.0(2) .
C40 C41 C42 C37 0.8(3) .
C44 C41 C42 C37 -179.1(2) .
C30 C31 C45 C46 129.1(2) .
C27 C31 C45 C46 -44.9(3) .
Fe2 C31 C45 C46 -138.26(17) .
C30 C31 C45 C50 -45.8(3) .
C27 C31 C45 C50 140.1(2) .
Fe2 C31 C45 C50 46.8(3) .
C50 C45 C46 C47 -0.5(3) .
C31 C45 C46 C47 -175.56(18) .
C45 C46 C47 C48 0.1(3) .
C45 C46 C47 C51 -179.90(19) .
C46 C47 C48 C49 0.2(3) .
C51 C47 C48 C49 -179.84(19) .
C47 C48 C49 C50 0.0(3) .
C47 C48 C49 C52 -179.1(2) .
C48 C49 C50 C45 -0.4(3) .
C52 C49 C50 C45 178.67(19) .
C46 C45 C50 C49 0.6(3) .
C31 C45 C50 C49 175.61(18) .
C53 P3 P4 C79 179.50(9) .
P4 P3 C53 C57 -49.0(2) .
P4 P3 C53 C54 139.27(15) .
P4 P3 C53 Fe3 -137.87(9) .
C57 C53 C54 C55 -0.9(2) .
P3 C53 C54 C55 172.66(14) .
Fe3 C53 C54 C55 58.85(14) .
C57 C53 C54 C63 172.76(19) .
P3 C53 C54 C63 -13.7(3) .
Fe3 C53 C54 C63 -127.5(2) .
C57 C53 C54 Fe3 -59.74(13) .
P3 C53 C54 Fe3 113.81(14) .
C53 C54 C55 C56 1.1(2) .
C63 C54 C55 C56 -172.81(18) .
Fe3 C54 C55 C56 59.67(14) .
C53 C54 C55 Fe3 -58.58(13) .
C63 C54 C55 Fe3 127.52(19) .
C54 C55 C56 C57 -0.9(2) .
Fe3 C55 C56 C57 58.60(14) .
C54 C55 C56 Fe3 -59.48(14) .
C55 C56 C57 C53 0.3(2) .
Fe3 C56 C57 C53 58.69(14) .
C55 C56 C57 C71 175.17(19) .
Fe3 C56 C57 C71 -126.5(2) .
C55 C56 C57 Fe3 -58.37(14) .
C54 C53 C57 C56 0.3(2) .
P3 C53 C57 C56 -172.26(16) .
Fe3 C53 C57 C56 -59.19(14) .
C54 C53 C57 C71 -174.0(2) .
P3 C53 C57 C71 13.4(3) .
Fe3 C53 C57 C71 126.4(2) .
C54 C53 C57 Fe3 59.54(13) .
P3 C53 C57 Fe3 -113.07(18) .
C56 C55 Fe3 C59 168.94(13) .
C54 C55 Fe3 C59 -71.68(15) .
C56 C55 Fe3 C58 -162.0(3) .
C54 C55 Fe3 C58 -42.7(4) .
C56 C55 Fe3 C60 128.43(13) .
C54 C55 Fe3 C60 -112.20(13) .
C56 C55 Fe3 C53 -81.39(13) .
C54 C55 Fe3 C53 37.98(11) .
C56 C55 Fe3 C54 -119.38(17) .
C56 C55 Fe3 C61 86.09(14) .
C54 C55 Fe3 C61 -154.53(12) .
C56 C55 Fe3 C62 53.9(2) .
C54 C55 Fe3 C62 173.30(18) .
C54 C55 Fe3 C56 119.38(17) .
C56 C55 Fe3 C57 -36.81(12) .
C54 C55 Fe3 C57 82.56(12) .
C57 C53 Fe3 C59 -158.88(12) .
C54 C53 Fe3 C59 83.05(14) .
P3 C53 Fe3 C59 -31.77(15) .
C57 C53 Fe3 C58 -115.94(13) .
C54 C53 Fe3 C58 125.99(13) .
P3 C53 Fe3 C58 11.16(14) .
C57 C53 Fe3 C60 167.56(17) .
C54 C53 Fe3 C60 49.5(2) .
P3 C53 Fe3 C60 -65.3(2) .
C57 C53 Fe3 C55 80.92(12) .
C54 C53 Fe3 C55 -37.15(11) .
P3 C53 Fe3 C55 -151.98(14) .
C57 C53 Fe3 C54 118.07(16) .
P3 C53 Fe3 C54 -114.83(17) .
C57 C53 Fe3 C61 -46.7(4) .
C54 C53 Fe3 C61 -164.8(3) .
P3 C53 Fe3 C61 80.4(4) .
C57 C53 Fe3 C62 -75.75(15) .
C54 C53 Fe3 C62 166.18(13) .
P3 C53 Fe3 C62 51.35(16) .
C57 C53 Fe3 C56 37.39(12) .
C54 C53 Fe3 C56 -80.68(12) .
P3 C53 Fe3 C56 164.49(14) .
C54 C53 Fe3 C57 -118.07(16) .
P3 C53 Fe3 C57 127.10(17) .
C55 C54 Fe3 C59 126.51(13) .
C53 C54 Fe3 C59 -113.69(13) .
C63 C54 Fe3 C59 8.5(2) .
C55 C54 Fe3 C58 166.32(13) .
C53 C54 Fe3 C58 -73.87(15) .
C63 C54 Fe3 C58 48.3(2) .
C55 C54 Fe3 C60 84.21(14) .
C53 C54 Fe3 C60 -155.99(12) .
C63 C54 Fe3 C60 -33.8(2) .
C53 C54 Fe3 C55 119.80(16) .
C63 C54 Fe3 C55 -118.1(2) .
C55 C54 Fe3 C53 -119.80(16) .
C63 C54 Fe3 C53 122.1(2) .
C55 C54 Fe3 C61 52.6(2) .
C53 C54 Fe3 C61 172.38(18) .
C63 C54 Fe3 C61 -65.5(3) .
C55 C54 Fe3 C62 -168.1(3) .
C53 C54 Fe3 C62 -48.3(4) .
C63 C54 Fe3 C62 73.8(4) .
C55 C54 Fe3 C56 -37.55(12) .
C53 C54 Fe3 C56 82.25(12) .
C63 C54 Fe3 C56 -155.6(2) .
C55 C54 Fe3 C57 -81.13(12) .
C53 C54 Fe3 C57 38.68(12) .
C63 C54 Fe3 C57 160.8(2) .
C55 C56 Fe3 C59 -34.2(4) .
C57 C56 Fe3 C59 -154.9(3) .
C55 C56 Fe3 C58 168.38(19) .
C57 C56 Fe3 C58 47.7(3) .
C55 C56 Fe3 C60 -70.34(15) .
C57 C56 Fe3 C60 168.96(12) .
C57 C56 Fe3 C55 -120.70(17) .
C55 C56 Fe3 C53 82.42(13) .
C57 C56 Fe3 C53 -38.27(12) .
C55 C56 Fe3 C54 37.63(12) .
C57 C56 Fe3 C54 -83.07(12) .
C55 C56 Fe3 C61 -112.20(13) .
C57 C56 Fe3 C61 127.10(13) .
C55 C56 Fe3 C62 -155.27(13) .
C57 C56 Fe3 C62 84.04(14) .
C55 C56 Fe3 C57 120.70(17) .
C56 C57 Fe3 C59 164.74(19) .
C53 C57 Fe3 C59 45.5(2) .
C71 C57 Fe3 C59 -79.2(3) .
C56 C57 Fe3 C58 -158.49(13) .
C53 C57 Fe3 C58 82.25(14) .
C71 C57 Fe3 C58 -42.4(2) .
C56 C57 Fe3 C60 -36.9(4) .
C53 C57 Fe3 C60 -156.1(3) .
C71 C57 Fe3 C60 79.2(4) .
C56 C57 Fe3 C55 36.85(12) .
C53 C57 Fe3 C55 -82.40(12) .
C71 C57 Fe3 C55 152.9(2) .
C56 C57 Fe3 C53 119.26(17) .
C71 C57 Fe3 C53 -124.7(3) .
C56 C57 Fe3 C54 80.50(13) .
C53 C57 Fe3 C54 -38.75(11) .
C71 C57 Fe3 C54 -163.4(2) .
C56 C57 Fe3 C61 -73.59(15) .
C53 C57 Fe3 C61 167.16(12) .
C71 C57 Fe3 C61 42.5(2) .
C56 C57 Fe3 C62 -115.01(13) .
C53 C57 Fe3 C62 125.73(12) .
C71 C57 Fe3 C62 1.1(2) .
C53 C57 Fe3 C56 -119.26(17) .
C71 C57 Fe3 C56 116.1(2) .
C60 Fe3 C58 C59 37.72(14) .
C55 Fe3 C58 C59 -37.2(4) .
C53 Fe3 C58 C59 -112.33(14) .
C54 Fe3 C58 C59 -70.46(16) .
C61 Fe3 C58 C59 81.64(15) .
C62 Fe3 C58 C59 119.2(2) .
C56 Fe3 C58 C59 170.61(19) .
C57 Fe3 C58 C59 -155.75(13) .
C59 Fe3 C58 C62 -119.2(2) .
C60 Fe3 C58 C62 -81.44(15) .
C55 Fe3 C58 C62 -156.4(3) .
C53 Fe3 C58 C62 128.51(14) .
C54 Fe3 C58 C62 170.38(13) .
C61 Fe3 C58 C62 -37.52(14) .
C56 Fe3 C58 C62 51.4(3) .
C57 Fe3 C58 C62 85.09(15) .
C62 C58 C59 C60 0.1(2) .
Fe3 C58 C59 C60 -59.55(15) .
C62 C58 C59 Fe3 59.63(16) .
C58 Fe3 C59 C60 119.2(2) .
C55 Fe3 C59 C60 -72.87(16) .
C53 Fe3 C59 C60 -156.10(13) .
C54 Fe3 C59 C60 -112.87(14) .
C61 Fe3 C59 C60 37.73(14) .
C62 Fe3 C59 C60 81.43(15) .
C56 Fe3 C59 C60 -46.2(4) .
C57 Fe3 C59 C60 171.73(17) .
C60 Fe3 C59 C58 -119.2(2) .
C55 Fe3 C59 C58 167.97(13) .
C53 Fe3 C59 C58 84.74(15) .
C54 Fe3 C59 C58 127.97(14) .
C61 Fe3 C59 C58 -81.43(15) .
C62 Fe3 C59 C58 -37.73(14) .
C56 Fe3 C59 C58 -165.4(3) .
C57 Fe3 C59 C58 52.6(3) .
C58 C59 C60 C61 -0.1(2) .
Fe3 C59 C60 C61 -59.58(15) .
C58 C59 C60 Fe3 59.50(15) .
C58 Fe3 C60 C59 -37.83(14) .
C55 Fe3 C60 C59 125.75(14) .
C53 Fe3 C60 C59 48.8(2) .
C54 Fe3 C60 C59 83.24(15) .
C61 Fe3 C60 C59 -119.2(2) .
C62 Fe3 C60 C59 -81.74(15) .
C56 Fe3 C60 C59 165.43(13) .
C57 Fe3 C60 C59 -165.3(3) .
C59 Fe3 C60 C61 119.2(2) .
C58 Fe3 C60 C61 81.39(15) .
C55 Fe3 C60 C61 -115.03(14) .
C53 Fe3 C60 C61 168.03(17) .
C54 Fe3 C60 C61 -157.54(13) .
C62 Fe3 C60 C61 37.48(14) .
C56 Fe3 C60 C61 -75.35(16) .
C57 Fe3 C60 C61 -46.1(4) .
C59 C60 C61 C62 0.0(2) .
Fe3 C60 C61 C62 -59.24(15) .
C59 C60 C61 Fe3 59.29(15) .
C59 Fe3 C61 C62 81.72(15) .
C58 Fe3 C61 C62 37.68(15) .
C60 Fe3 C61 C62 119.4(2) .
C55 Fe3 C61 C62 -158.59(14) .
C53 Fe3 C61 C62 -36.2(4) .
C54 Fe3 C61 C62 165.29(17) .
C56 Fe3 C61 C62 -115.28(15) .
C57 Fe3 C61 C62 -74.06(17) .
C59 Fe3 C61 C60 -37.71(14) .
C58 Fe3 C61 C60 -81.75(15) .
C55 Fe3 C61 C60 81.98(15) .
C53 Fe3 C61 C60 -155.6(3) .
C54 Fe3 C61 C60 45.9(3) .
C62 Fe3 C61 C60 -119.4(2) .
C56 Fe3 C61 C60 125.29(14) .
C57 Fe3 C61 C60 166.51(13) .
C60 C61 C62 C58 0.0(3) .
Fe3 C61 C62 C58 -58.96(15) .
C60 C61 C62 Fe3 58.97(15) .
C59 C58 C62 C61 -0.1(3) .
Fe3 C58 C62 C61 59.23(15) .
C59 C58 C62 Fe3 -59.28(15) .
C59 Fe3 C62 C61 -81.54(15) .
C58 Fe3 C62 C61 -119.4(2) .
C60 Fe3 C62 C61 -37.65(14) .
C55 Fe3 C62 C61 46.0(3) .
C53 Fe3 C62 C61 169.67(13) .
C54 Fe3 C62 C61 -151.5(3) .
C56 Fe3 C62 C61 83.63(16) .
C57 Fe3 C62 C61 126.81(14) .
C59 Fe3 C62 C58 37.83(14) .
C60 Fe3 C62 C58 81.71(15) .
C55 Fe3 C62 C58 165.35(18) .
C53 Fe3 C62 C58 -70.96(17) .
C54 Fe3 C62 C58 -32.1(4) .
C61 Fe3 C62 C58 119.4(2) .
C56 Fe3 C62 C58 -157.00(13) .
C57 Fe3 C62 C58 -113.82(14) .
C55 C54 C63 C64 129.7(2) .
C53 C54 C63 C64 -43.0(3) .
Fe3 C54 C63 C64 -137.87(18) .
C55 C54 C63 C68 -44.9(3) .
C53 C54 C63 C68 142.4(2) .
Fe3 C54 C63 C68 47.5(3) .
C68 C63 C64 C65 -0.6(3) .
C54 C63 C64 C65 -175.38(18) .
C63 C64 C65 C66 0.9(3) .
C63 C64 C65 C69 -178.9(2) .
C64 C65 C66 C67 -0.6(3) .
C69 C65 C66 C67 179.1(2) .
C65 C66 C67 C68 0.1(3) .
C65 C66 C67 C70 -178.3(2) .
C66 C67 C68 C63 0.2(3) .
C70 C67 C68 C63 178.5(2) .
C64 C63 C68 C67 0.1(3) .
C54 C63 C68 C67 174.75(19) .
C56 C57 C71 C72 125.4(2) .
C53 C57 C71 C72 -60.9(3) .
Fe3 C57 C71 C72 34.8(3) .
C56 C57 C71 C76 -52.1(3) .
C53 C57 C71 C76 121.5(2) .
Fe3 C57 C71 C76 -142.78(19) .
C76 C71 C72 C73 0.9(3) .
C57 C71 C72 C73 -176.6(2) .
C71 C72 C73 C74 -1.7(3) .
C71 C72 C73 C77 175.3(2) .
C72 C73 C74 C75 1.4(4) .
C77 C73 C74 C75 -175.5(3) .
C73 C74 C75 C76 -0.4(4) .
C73 C74 C75 C78 178.1(3) .
C72 C71 C76 C75 0.2(3) .
C57 C71 C76 C75 177.8(2) .
C74 C75 C76 C71 -0.4(4) .
C78 C75 C76 C71 -179.0(3) .
P3 P4 C79 C83 143.01(14) .
P3 P4 C79 C80 -47.76(19) .
P3 P4 C79 Fe4 -135.54(9) .
C83 C79 C80 C81 -0.4(2) .
P4 C79 C80 C81 -170.66(15) .
Fe4 C79 C80 C81 -59.32(13) .
C83 C79 C80 C89 -173.52(19) .
P4 C79 C80 C89 16.2(3) .
Fe4 C79 C80 C89 127.6(2) .
C83 C79 C80 Fe4 58.92(13) .
P4 C79 C80 Fe4 -111.34(17) .
C79 C80 C81 C82 0.7(2) .
C89 C80 C81 C82 174.18(18) .
Fe4 C80 C81 C82 -58.31(14) .
C79 C80 C81 Fe4 58.96(13) .
C89 C80 C81 Fe4 -127.51(19) .
C80 C81 C82 C83 -0.7(2) .
Fe4 C81 C82 C83 -59.14(13) .
C80 C81 C82 Fe4 58.48(14) .
C81 C82 C83 C79 0.4(2) .
Fe4 C82 C83 C79 -59.02(13) .
C81 C82 C83 C97 -174.90(18) .
Fe4 C82 C83 C97 125.68(19) .
C81 C82 C83 Fe4 59.42(14) .
C80 C79 C83 C82 0.0(2) .
P4 C79 C83 C82 171.62(14) .
Fe4 C79 C83 C82 59.18(13) .
C80 C79 C83 C97 175.30(18) .
P4 C79 C83 C97 -13.1(3) .
Fe4 C79 C83 C97 -125.52(19) .
C80 C79 C83 Fe4 -59.18(13) .
P4 C79 C83 Fe4 112.44(14) .
C82 C83 Fe4 C87 129.25(12) .
C79 C83 Fe4 C87 -111.40(13) .
C97 C83 Fe4 C87 8.9(2) .
C79 C83 Fe4 C82 119.34(16) .
C97 C83 Fe4 C82 -120.3(2) .
C82 C83 Fe4 C88 168.68(12) .
C79 C83 Fe4 C88 -71.98(15) .
C97 C83 Fe4 C88 48.3(2) .
C82 C83 Fe4 C79 -119.34(16) .
C97 C83 Fe4 C79 120.3(2) .
C82 C83 Fe4 C86 86.87(14) .
C79 C83 Fe4 C86 -153.78(12) .
C97 C83 Fe4 C86 -33.5(2) .
C82 C83 Fe4 C85 54.2(2) .
C79 C83 Fe4 C85 173.51(16) .
C97 C83 Fe4 C85 -66.2(3) .
C82 C83 Fe4 C81 -37.43(12) .
C79 C83 Fe4 C81 81.91(12) .
C97 C83 Fe4 C81 -157.8(2) .
C82 C83 Fe4 C84 -166.8(4) .
C79 C83 Fe4 C84 -47.5(4) .
C97 C83 Fe4 C84 72.8(5) .
C82 C83 Fe4 C80 -81.12(12) .
C79 C83 Fe4 C80 38.23(12) .
C97 C83 Fe4 C80 158.5(2) .
C81 C82 Fe4 C87 170.42(12) .
C83 C82 Fe4 C87 -70.00(15) .
C81 C82 Fe4 C83 -119.58(16) .
C81 C82 Fe4 C88 -161.2(3) .
C83 C82 Fe4 C88 -41.6(4) .
C81 C82 Fe4 C79 -81.39(12) .
C83 C82 Fe4 C79 38.19(11) .
C81 C82 Fe4 C86 130.80(13) .
C83 C82 Fe4 C86 -109.62(13) .
C81 C82 Fe4 C85 88.00(14) .
C83 C82 Fe4 C85 -152.41(12) .
C83 C82 Fe4 C81 119.58(16) .
C81 C82 Fe4 C84 54.7(2) .
C83 C82 Fe4 C84 174.26(16) .
C81 C82 Fe4 C80 -36.86(12) .
C83 C82 Fe4 C80 82.73(12) .
C83 C79 Fe4 C87 85.50(13) .
C80 C79 Fe4 C87 -155.62(12) .
P4 C79 Fe4 C87 -28.26(15) .
C80 C79 Fe4 C83 118.87(16) .
P4 C79 Fe4 C83 -113.76(17) .
C83 C79 Fe4 C82 -37.54(12) .
C80 C79 Fe4 C82 81.33(12) .
P4 C79 Fe4 C82 -151.30(14) .
C83 C79 Fe4 C88 128.64(12) .
C80 C79 Fe4 C88 -112.49(13) .
P4 C79 Fe4 C88 14.88(14) .
C83 C79 Fe4 C86 51.5(2) .
C80 C79 Fe4 C86 170.34(16) .
P4 C79 Fe4 C86 -62.3(2) .
C83 C79 Fe4 C85 -163.5(4) .
C80 C79 Fe4 C85 -44.6(5) .
P4 C79 Fe4 C85 82.7(5) .
C83 C79 Fe4 C81 -81.14(12) .
C80 C79 Fe4 C81 37.73(12) .
P4 C79 Fe4 C81 165.10(14) .
C83 C79 Fe4 C84 168.29(12) .
C80 C79 Fe4 C84 -72.84(15) .
P4 C79 Fe4 C84 54.53(16) .
C83 C79 Fe4 C80 -118.87(16) .
P4 C79 Fe4 C80 127.37(17) .
C82 C81 Fe4 C87 -34.5(4) .
C80 C81 Fe4 C87 -155.4(3) .
C82 C81 Fe4 C83 37.63(11) .
C80 C81 Fe4 C83 -83.18(12) .
C80 C81 Fe4 C82 -120.81(17) .
C82 C81 Fe4 C88 170.95(17) .
C80 C81 Fe4 C88 50.1(2) .
C82 C81 Fe4 C79 82.38(12) .
C80 C81 Fe4 C79 -38.43(12) .
C82 C81 Fe4 C86 -68.75(15) .
C80 C81 Fe4 C86 170.44(12) .
C82 C81 Fe4 C85 -109.87(13) .
C80 C81 Fe4 C85 129.32(13) .
C82 C81 Fe4 C84 -153.18(12) .
C80 C81 Fe4 C84 86.01(14) .
C82 C81 Fe4 C80 120.81(17) .
C81 C80 Fe4 C87 168.50(17) .
C79 C80 Fe4 C87 49.6(2) .
C89 C80 Fe4 C87 -73.9(3) .
C81 C80 Fe4 C83 80.56(13) .
C79 C80 Fe4 C83 -38.31(11) .
C89 C80 Fe4 C83 -161.8(2) .
C81 C80 Fe4 C82 36.78(12) .
C79 C80 Fe4 C82 -82.09(12) .
C89 C80 Fe4 C82 154.4(2) .
C81 C80 Fe4 C88 -155.71(12) .
C79 C80 Fe4 C88 85.42(14) .
C89 C80 Fe4 C88 -38.1(2) .
C81 C80 Fe4 C79 118.87(17) .
C89 C80 Fe4 C79 -123.5(2) .
C81 C80 Fe4 C86 -37.4(5) .
C79 C80 Fe4 C86 -156.3(4) .
C89 C80 Fe4 C86 80.2(5) .
C81 C80 Fe4 C85 -71.78(16) .
C79 C80 Fe4 C85 169.36(13) .
C89 C80 Fe4 C85 45.8(2) .
C79 C80 Fe4 C81 -118.87(17) .
C89 C80 Fe4 C81 117.6(2) .
C81 C80 Fe4 C84 -112.39(13) .
C79 C80 Fe4 C84 128.74(12) .
C89 C80 Fe4 C84 5.2(2) .
C87 Fe4 C84 C88 37.91(13) .
C83 Fe4 C84 C88 -30.0(5) .
C82 Fe4 C84 C88 167.97(16) .
C79 Fe4 C84 C88 -69.26(16) .
C86 Fe4 C84 C88 81.48(14) .
C85 Fe4 C84 C88 119.20(19) .
C81 Fe4 C84 C88 -154.74(13) .
C80 Fe4 C84 C88 -111.27(14) .
C87 Fe4 C84 C85 -81.29(15) .
C83 Fe4 C84 C85 -149.2(4) .
C82 Fe4 C84 C85 48.8(2) .
C88 Fe4 C84 C85 -119.20(19) .
C79 Fe4 C84 C85 171.54(13) .
C86 Fe4 C84 C85 -37.72(14) .
C81 Fe4 C84 C85 86.06(15) .
C80 Fe4 C84 C85 129.53(14) .
C88 C84 C85 C86 0.1(2) .
Fe4 C84 C85 C86 59.32(15) .
C88 C84 C85 Fe4 -59.21(14) .
C87 Fe4 C85 C84 81.68(15) .
C83 Fe4 C85 C84 167.61(16) .
C82 Fe4 C85 C84 -155.80(13) .
C88 Fe4 C85 C84 37.66(14) .
C79 Fe4 C85 C84 -34.1(5) .
C86 Fe4 C85 C84 119.2(2) .
C81 Fe4 C85 C84 -112.30(14) .
C80 Fe4 C85 C84 -71.35(17) .
C87 Fe4 C85 C86 -37.57(14) .
C83 Fe4 C85 C86 48.4(2) .
C82 Fe4 C85 C86 84.95(15) .
C88 Fe4 C85 C86 -81.59(15) .
C79 Fe4 C85 C86 -153.4(4) .
C81 Fe4 C85 C86 128.45(14) .
C84 Fe4 C85 C86 -119.2(2) .
C80 Fe4 C85 C86 169.40(13) .
C84 C85 C86 C87 -0.2(2) .
Fe4 C85 C86 C87 59.28(15) .
C84 C85 C86 Fe4 -59.46(15) .
C83 Fe4 C86 C87 85.84(15) .
C82 Fe4 C86 C87 128.96(14) .
C88 Fe4 C86 C87 -37.70(14) .
C79 Fe4 C86 C87 50.7(2) .
C85 Fe4 C86 C87 -119.1(2) .
C81 Fe4 C86 C87 168.39(13) .
C84 Fe4 C86 C87 -81.47(15) .
C80 Fe4 C86 C87 -160.9(4) .
C87 Fe4 C86 C85 119.1(2) .
C83 Fe4 C86 C85 -155.08(13) .
C82 Fe4 C86 C85 -111.97(14) .
C88 Fe4 C86 C85 81.37(15) .
C79 Fe4 C86 C85 169.74(16) .
C81 Fe4 C86 C85 -72.54(17) .
C84 Fe4 C86 C85 37.60(14) .
C80 Fe4 C86 C85 -41.8(5) .
C85 C86 C87 C88 0.2(2) .
Fe4 C86 C87 C88 59.65(15) .
C85 C86 C87 Fe4 -59.45(15) .
C83 Fe4 C87 C86 -110.19(14) .
C82 Fe4 C87 C86 -70.27(16) .
C88 Fe4 C87 C86 119.43(19) .
C79 Fe4 C87 C86 -153.88(13) .
C85 Fe4 C87 C86 37.87(14) .
C81 Fe4 C87 C86 -42.4(4) .
C84 Fe4 C87 C86 81.68(15) .
C80 Fe4 C87 C86 171.76(16) .
C83 Fe4 C87 C88 130.39(13) .
C82 Fe4 C87 C88 170.30(12) .
C79 Fe4 C87 C88 86.69(14) .
C86 Fe4 C87 C88 -119.43(19) .
C85 Fe4 C87 C88 -81.56(14) .
C81 Fe4 C87 C88 -161.8(3) .
C84 Fe4 C87 C88 -37.74(13) .
C80 Fe4 C87 C88 52.3(2) .
C85 C84 C88 C87 0.0(2) .
Fe4 C84 C88 C87 -59.29(14) .
C85 C84 C88 Fe4 59.31(15) .
C86 C87 C88 C84 -0.1(2) .
Fe4 C87 C88 C84 59.68(14) .
C86 C87 C88 Fe4 -59.81(15) .
C87 Fe4 C88 C84 -118.97(19) .
C83 Fe4 C88 C84 172.20(12) .
C82 Fe4 C88 C84 -154.1(3) .
C79 Fe4 C88 C84 130.69(13) .
C86 Fe4 C88 C84 -81.60(14) .
C85 Fe4 C88 C84 -37.66(14) .
C81 Fe4 C88 C84 52.2(2) .
C80 Fe4 C88 C84 86.79(14) .
C83 Fe4 C88 C87 -68.83(16) .
C82 Fe4 C88 C87 -35.1(4) .
C79 Fe4 C88 C87 -110.34(13) .
C86 Fe4 C88 C87 37.36(13) .
C85 Fe4 C88 C87 81.30(14) .
C81 Fe4 C88 C87 171.21(16) .
C84 Fe4 C88 C87 118.97(19) .
C80 Fe4 C88 C87 -154.24(13) .
C81 C80 C89 C94 122.7(2) .
C79 C80 C89 C94 -65.2(3) .
Fe4 C80 C89 C94 30.6(3) .
C81 C80 C89 C90 -57.8(3) .
C79 C80 C89 C90 114.3(2) .
Fe4 C80 C89 C90 -149.95(17) .
C94 C89 C90 C91 1.3(3) .
C80 C89 C90 C91 -178.17(19) .
C89 C90 C91 C92 -2.1(3) .
C89 C90 C91 C95 178.1(2) .
C90 C91 C92 C93 0.8(3) .
C95 C91 C92 C93 -179.4(2) .
C91 C92 C93 C94 1.3(3) .
C91 C92 C93 C96 -177.6(2) .
C90 C89 C94 C93 0.8(3) .
C80 C89 C94 C93 -179.72(19) .
C92 C93 C94 C89 -2.1(3) .
C96 C93 C94 C89 176.8(2) .
C82 C83 C97 C102 -49.9(3) .
C79 C83 C97 C102 135.7(2) .
Fe4 C83 C97 C102 43.0(3) .
C82 C83 C97 C98 127.7(2) .
C79 C83 C97 C98 -46.8(3) .
Fe4 C83 C97 C98 -139.42(17) .
C102 C97 C98 C99 0.7(3) .
C83 C97 C98 C99 -176.90(19) .
C97 C98 C99 C100 -0.4(3) .
C97 C98 C99 C103 -179.0(2) .
C98 C99 C100 C101 -0.8(3) .
C103 C99 C100 C101 177.8(2) .
C99 C100 C101 C102 1.6(3) .
C99 C100 C101 C104 -176.3(2) .
C100 C101 C102 C97 -1.3(3) .
C104 C101 C102 C97 176.6(2) .
C98 C97 C102 C101 0.1(3) .
C83 C97 C102 C101 177.7(2) .
C105 C105 C106 C107 -178.2(3) 2_675
